data_4518977
loop_
_publ_author_name
'Ence, Chloe C.'
'Martinez, Erin E.'
'Himes, Samuel R.'
'Nazari, S. Hadi'
'Moreno, Mariur Rodriguez'
'Matu, Manase F.'
'Larsen, Samantha G.'
'Gassaway, Kyle J.'
'Valdivia-Berroeta, Gabriel A.'
'Smith, Stacey J.'
'Ess, Daniel H.'
'Michaelis, David J.'

_publ_section_title
;
 Experiment and Theory of Bimetallic Pd-Catalyzed \a-Arylation and
 Annulation for Naphthalene Synthesis
;
_journal_issue 16
_journal_name_full 'ACS Catalysis'
_journal_page_first 10394
_journal_page_last 10404
_journal_paper_doi 10.1021/acscatal.1c02731
_journal_volume 11
_journal_year 2021
_chemical_formula_moiety
;         
 'C56 H58 F6 I N4 O6 P2 Pd2 S2, 1.154(C F3 O3 S), 0.154 Ag, 0.69(C6 H6), =
  1.15(C H3 OH)'
;
_chemical_formula_sum 'C62.46 H62.16 Ag0.16 F9.46 I N4 O10.62 P2 Pd2 S3.16'
_chemical_formula_weight 1737.92
_space_group_crystal_system triclinic
_space_group_IT_number 2
_space_group_name_Hall '-P 1'
_space_group_name_H-M_alt 'P -1'
_atom_sites_solution_hydrogens geom
_atom_sites_solution_primary direct
_atom_sites_solution_secondary difmap
_audit_creation_method SHELXL-2018/3
_cell_angle_alpha 111.215(8)
_cell_angle_beta 104.832(8)
_cell_angle_gamma 96.150(8)
_cell_formula_units_Z 2
_cell_length_a 14.761(4)
_cell_length_b 15.803(5)
_cell_length_c 17.805(5)
_cell_measurement_reflns_used 9750
_cell_measurement_temperature 100(2)
_cell_measurement_theta_max 26.34
_cell_measurement_theta_min 2.15
_cell_volume 3649.7(19)
_computing_cell_refinement 'SAINT V8.38A (Bruker AXS Inc., 2017)'
_computing_data_collection 'Bruker APEX3'
_computing_data_reduction 'SAINT V8.38A (Bruker AXS Inc., 2017)'
_computing_molecular_graphics 'shelXle (C.B. Huebschle, rev 853)'
_computing_publication_material 'Bruker APEX3'
_computing_structure_refinement 'SHELXL-2018/3 (Sheldrick, 2018)'
_computing_structure_solution 'SHELXT 2014/5 (Sheldrick, 2014)'
_diffrn_ambient_temperature 100(2)
_diffrn_measured_fraction_theta_full 0.999
_diffrn_measured_fraction_theta_max 0.998
_diffrn_measurement_device_type 'Bruker APEX II Ultra'
_diffrn_measurement_method '\f and \w scans'
_diffrn_radiation_type MoK\a
_diffrn_radiation_wavelength 0.71073
_diffrn_reflns_av_R_equivalents 0.0521
_diffrn_reflns_av_unetI/netI 0.0396
_diffrn_reflns_Laue_measured_fraction_full 0.999
_diffrn_reflns_Laue_measured_fraction_max 0.998
_diffrn_reflns_limit_h_max 18
_diffrn_reflns_limit_h_min -18
_diffrn_reflns_limit_k_max 19
_diffrn_reflns_limit_k_min -19
_diffrn_reflns_limit_l_max 22
_diffrn_reflns_limit_l_min -22
_diffrn_reflns_number 77211
_diffrn_reflns_point_group_measured_fraction_full 0.999
_diffrn_reflns_point_group_measured_fraction_max 0.998
_diffrn_reflns_theta_full 25.242
_diffrn_reflns_theta_max 26.394
_diffrn_reflns_theta_min 1.294
_diffrn_source 'Micro Focus Rotating Anode'
_exptl_absorpt_coefficient_mu 1.170
_exptl_absorpt_correction_T_max 0.7454
_exptl_absorpt_correction_T_min 0.6834
_exptl_absorpt_correction_type multi-scan
_exptl_absorpt_process_details 'SADABS-2016/2 (Krause, 2015)'
_exptl_crystal_colour red
_exptl_crystal_density_diffrn 1.581
_exptl_crystal_density_method 'not measured'
_exptl_crystal_description block
_exptl_crystal_F_000 1735
_refine_diff_density_max 2.033
_refine_diff_density_min -1.131
_refine_diff_density_rms 0.154
_refine_ls_extinction_method none
_refine_ls_goodness_of_fit_ref 1.119
_refine_ls_hydrogen_treatment constr
_refine_ls_matrix_type full
_refine_ls_number_parameters 1641
_refine_ls_number_reflns 14925
_refine_ls_number_restraints 5581
_refine_ls_restrained_S_all 1.001
_refine_ls_R_factor_all 0.0765
_refine_ls_R_factor_gt 0.0608
_refine_ls_shift/su_max 0.001
_refine_ls_shift/su_mean 0.000
_refine_ls_structure_factor_coef Fsqd
_refine_ls_weighting_details 'w=1/[\s^2^(Fo^2^)+(0.0691P)^2^+25.5256P] where P=(Fo^2^+2Fc^2^)/3'
_refine_ls_weighting_scheme calc
_refine_ls_wR_factor_gt 0.1567
_refine_ls_wR_factor_ref 0.1707
_reflns_Friedel_coverage 0.000
_reflns_number_gt 12270
_reflns_number_total 14925
_reflns_threshold_expression 'I > 2\s(I)'
_cod_data_source_file cs1c02731_si_005.cif
_cod_data_source_block 20038_a
_cod_database_code 4518977
_shelx_shelxl_version_number 2018/3
_shelx_space_group_comment
; 
The symmetry employed for this shelxl refinement is uniquely defined 
by the following loop, which should always be used as a source of 
symmetry information in preference to the above space-group names. 
They are only intended as comments. 
;

loop_
_space_group_symop_operation_xyz
'x, y, z'
'-x, -y, -z'

loop_
_atom_site_label
_atom_site_type_symbol
_atom_site_fract_x
_atom_site_fract_y
_atom_site_fract_z
_atom_site_U_iso_or_equiv
_atom_site_adp_type
_atom_site_occupancy
_atom_site_site_symmetry_order
_atom_site_calc_flag
_atom_site_refinement_flags_posn
_atom_site_refinement_flags_adp
_atom_site_refinement_flags_occupancy
_atom_site_disorder_assembly
_atom_site_disorder_group
I1 I 0.3502(4) 0.1880(4) 0.4550(3) 0.0238(4) Uani 0.639(5) 1 d D U P A 1
Pd1 Pd 0.1665(4) 0.1727(4) 0.3952(4) 0.0222(5) Uani 0.639(5) 1 d D U P A 1
O1 O 0.0167(6) 0.1577(9) 0.3491(9) 0.0385(17) Uani 0.639(5) 1 d D U P A 1
S1 S -0.0601(6) 0.0741(7) 0.3204(6) 0.0499(5) Uani 0.639(5) 1 d D U P A 1
O3 O -0.0520(8) 0.0278(8) 0.3756(9) 0.065(2) Uani 0.639(5) 1 d D U P A 1
O5 O -0.0848(9) 0.0161(9) 0.2321(7) 0.068(3) Uani 0.639(5) 1 d D U P A 1
C1 C -0.1611(8) 0.1304(9) 0.3299(12) 0.0650(16) Uani 0.639(5) 1 d D U P A 1
F1 F -0.1435(7) 0.1906(7) 0.4100(7) 0.0795(19) Uani 0.639(5) 1 d D U P A 1
F3 F -0.2406(6) 0.0678(7) 0.3059(8) 0.084(2) Uani 0.639(5) 1 d D U P A 1
F5 F -0.1753(6) 0.1756(6) 0.2795(8) 0.0767(17) Uani 0.639(5) 1 d D U P A 1
N1 N 0.1651(10) 0.1838(9) 0.5149(6) 0.0294(19) Uani 0.639(5) 1 d D U P A 1
C3 C 0.2152(12) 0.2569(8) 0.5872(7) 0.0278(16) Uani 0.639(5) 1 d D U P A 1
C4 C 0.1282(14) 0.1159(9) 0.5363(8) 0.033(3) Uani 0.639(5) 1 d D U P A 1
H4 H 0.088527 0.056639 0.497673 0.040 Uiso 0.639(5) 1 calc R U P A 1
C5 C 0.1582(16) 0.1480(10) 0.6231(8) 0.033(3) Uani 0.639(5) 1 d D U P A 1
H5 H 0.143463 0.115113 0.655398 0.040 Uiso 0.639(5) 1 calc R U P A 1
N3 N 0.2135(14) 0.2364(10) 0.6549(6) 0.0297(16) Uani 0.639(5) 1 d D U P A 1
C9 C 0.2661(10) 0.2913(11) 0.7446(7) 0.0301(12) Uani 0.639(5) 1 d D U P A 1
C10 C 0.3609(9) 0.2860(9) 0.7744(7) 0.0333(18) Uani 0.639(5) 1 d D U P A 1
C12 C 0.3680(10) 0.3996(10) 0.9106(8) 0.040(2) Uani 0.639(5) 1 d D U P A 1
H12 H 0.404546 0.439407 0.967650 0.048 Uiso 0.639(5) 1 calc R U P A 1
C11 C 0.4108(10) 0.3417(10) 0.8596(8) 0.037(2) Uani 0.639(5) 1 d D U P A 1
H11 H 0.475680 0.339471 0.882670 0.045 Uiso 0.639(5) 1 calc R U P A 1
C13 C 0.2734(10) 0.4009(10) 0.8804(8) 0.037(2) Uani 0.639(5) 1 d D U P A 1
H13 H 0.244241 0.439336 0.917557 0.044 Uiso 0.639(5) 1 calc R U P A 1
C16 C 0.0582(12) 0.2830(13) 0.7972(12) 0.051(3) Uani 0.639(5) 1 d D U P A 1
H16A H -0.010815 0.280252 0.777138 0.077 Uiso 0.639(5) 1 calc R U P A 1
H16B H 0.069653 0.219934 0.776358 0.077 Uiso 0.639(5) 1 calc R U P A 1
H16C H 0.081436 0.310869 0.859478 0.077 Uiso 0.639(5) 1 calc R U P A 1
C15 C 0.1126(10) 0.3432(11) 0.7634(10) 0.038(2) Uani 0.639(5) 1 d D U P A 1
H15 H 0.090558 0.311414 0.699951 0.046 Uiso 0.639(5) 1 calc R U P A 1
C14 C 0.2188(10) 0.3462(11) 0.7953(9) 0.034(2) Uani 0.639(5) 1 d D U P A 1
C17 C 0.0894(14) 0.4399(12) 0.7879(12) 0.042(3) Uani 0.639(5) 1 d D U P A 1
H17A H 0.019877 0.433424 0.765585 0.063 Uiso 0.639(5) 1 calc R U P A 1
H17B H 0.110902 0.472707 0.849979 0.063 Uiso 0.639(5) 1 calc R U P A 1
H17C H 0.122545 0.475527 0.763936 0.063 Uiso 0.639(5) 1 calc R U P A 1
C18 C 0.4060(10) 0.2162(9) 0.7187(9) 0.045(2) Uani 0.639(5) 1 d D U P A 1
H18 H 0.377949 0.209397 0.658821 0.054 Uiso 0.639(5) 1 calc R U P A 1
C19 C 0.5138(11) 0.2437(13) 0.7430(11) 0.053(4) Uani 0.639(5) 1 d D U P A 1
H19A H 0.536670 0.195547 0.704351 0.079 Uiso 0.639(5) 1 calc R U P A 1
H19B H 0.531863 0.303041 0.738943 0.079 Uiso 0.639(5) 1 calc R U P A 1
H19C H 0.543040 0.250390 0.801396 0.079 Uiso 0.639(5) 1 calc R U P A 1
C20 C 0.3780(11) 0.1203(9) 0.7211(11) 0.058(3) Uani 0.639(5) 1 d D U P A 1
H20A H 0.307916 0.102001 0.705391 0.087 Uiso 0.639(5) 1 calc R U P A 1
H20B H 0.400739 0.073777 0.680962 0.087 Uiso 0.639(5) 1 calc R U P A 1
H20C H 0.407523 0.124343 0.778639 0.087 Uiso 0.639(5) 1 calc R U P A 1
P1 P 0.1732(6) 0.1703(7) 0.2694(4) 0.0247(14) Uani 0.639(5) 1 d D U P A 1
C33 C 0.1467(13) 0.0513(8) 0.1934(7) 0.028(2) Uani 0.639(5) 1 d D U P A 1
C34 C 0.1157(12) 0.0296(9) 0.1055(8) 0.031(2) Uani 0.639(5) 1 d D U P A 1
H34 H 0.108768 0.077261 0.085164 0.037 Uiso 0.639(5) 1 calc R U P A 1
C35 C 0.0955(11) -0.0629(9) 0.0494(8) 0.033(2) Uani 0.639(5) 1 d D U P A 1
H35 H 0.075736 -0.078697 -0.010034 0.039 Uiso 0.639(5) 1 calc R U P A 1
C36 C 0.1038(12) -0.1326(9) 0.0789(8) 0.035(2) Uani 0.639(5) 1 d D U P A 1
H36 H 0.088884 -0.195780 0.039622 0.042 Uiso 0.639(5) 1 calc R U P A 1
C37 C 0.1337(14) -0.1107(9) 0.1652(8) 0.036(2) Uani 0.639(5) 1 d D U P A 1
H37 H 0.139660 -0.158851 0.184960 0.043 Uiso 0.639(5) 1 calc R U P A 1
C38 C 0.1550(18) -0.0188(9) 0.2230(8) 0.032(2) Uani 0.639(5) 1 d D U P A 1
H38 H 0.175009 -0.003744 0.282275 0.038 Uiso 0.639(5) 1 calc R U P A 1
C39 C 0.0889(11) 0.2298(11) 0.2270(13) 0.0306(17) Uani 0.639(5) 1 d D U P A 1
C40 C -0.0086(10) 0.1842(11) 0.1870(13) 0.034(3) Uani 0.639(5) 1 d D U P A 1
H40 H -0.030101 0.122800 0.181592 0.041 Uiso 0.639(5) 1 calc R U P A 1
C41 C -0.0727(10) 0.2307(11) 0.1556(11) 0.038(3) Uani 0.639(5) 1 d D U P A 1
H41 H -0.138152 0.199725 0.125982 0.045 Uiso 0.639(5) 1 calc R U P A 1
C42 C -0.0425(9) 0.3216(11) 0.1668(12) 0.036(3) Uani 0.639(5) 1 d D U P A 1
H42 H -0.087186 0.352209 0.144289 0.044 Uiso 0.639(5) 1 calc R U P A 1
C43 C 0.0521(9) 0.3683(11) 0.2106(14) 0.036(3) Uani 0.639(5) 1 d D U P A 1
H43 H 0.072557 0.430447 0.217211 0.044 Uiso 0.639(5) 1 calc R U P A 1
C44 C 0.1175(9) 0.3244(10) 0.2449(12) 0.030(2) Uani 0.639(5) 1 d D U P A 1
H44 H 0.180781 0.358090 0.280173 0.036 Uiso 0.639(5) 1 calc R U P A 1
Pd2 Pd 0.3005(5) 0.3444(4) 0.4644(4) 0.0233(9) Uani 0.639(5) 1 d D U P A 1
O2 O 0.2655(6) 0.4758(6) 0.4742(6) 0.0308(16) Uani 0.639(5) 1 d D U P A 1
S2 S 0.3186(6) 0.5475(4) 0.4614(4) 0.0435(9) Uani 0.639(5) 1 d D U P A 1
O4 O 0.4182(7) 0.5443(11) 0.4694(12) 0.045(2) Uani 0.639(5) 1 d D U P A 1
O6 O 0.2658(8) 0.5593(8) 0.3865(7) 0.059(2) Uani 0.639(5) 1 d D U P A 1
C2 C 0.3259(9) 0.6548(8) 0.5483(11) 0.0492(17) Uani 0.639(5) 1 d D U P A 1
F2 F 0.3692(6) 0.6494(7) 0.6217(6) 0.0579(19) Uani 0.639(5) 1 d D U P A 1
F4 F 0.3760(6) 0.7259(5) 0.5418(7) 0.069(2) Uani 0.639(5) 1 d D U P A 1
F6 F 0.2388(6) 0.6697(5) 0.5481(7) 0.0596(19) Uani 0.639(5) 1 d D U P A 1
N2 N 0.3320(10) 0.3136(8) 0.3502(7) 0.0214(19) Uani 0.639(5) 1 d D U P A 1
C6 C 0.2877(10) 0.2355(10) 0.2801(8) 0.0224(19) Uani 0.639(5) 1 d D U P A 1
C7 C 0.4118(13) 0.3529(11) 0.3378(10) 0.023(2) Uani 0.639(5) 1 d D U P A 1
H7 H 0.455877 0.409737 0.376467 0.027 Uiso 0.639(5) 1 calc R U P A 1
C8 C 0.4171(14) 0.2970(14) 0.2615(10) 0.027(2) Uani 0.639(5) 1 d D U P A 1
H8 H 0.466413 0.306629 0.238143 0.033 Uiso 0.639(5) 1 calc R U P A 1
N4 N 0.3380(12) 0.2235(10) 0.2236(8) 0.0253(17) Uani 0.639(5) 1 d D U P A 1
C21 C 0.3220(13) 0.1455(9) 0.1425(7) 0.0287(19) Uani 0.639(5) 1 d D U P A 1
C22 C 0.2774(16) 0.1540(11) 0.0673(9) 0.031(2) Uani 0.639(5) 1 d D U P A 1
C23 C 0.2630(14) 0.0774(12) -0.0087(9) 0.035(3) Uani 0.639(5) 1 d D U P A 1
H23 H 0.230837 0.079707 -0.061246 0.042 Uiso 0.639(5) 1 calc R U P A 1
C24 C 0.2949(13) -0.0021(12) -0.0087(9) 0.039(3) Uani 0.639(5) 1 d D U P A 1
H24 H 0.284860 -0.053155 -0.061092 0.047 Uiso 0.639(5) 1 calc R U P A 1
C25 C 0.3407(11) -0.0075(10) 0.0658(8) 0.037(2) Uani 0.639(5) 1 d D U P A 1
H25 H 0.362691 -0.062096 0.064663 0.045 Uiso 0.639(5) 1 calc R U P A 1
C27 C 0.4128(11) 0.0620(10) 0.2269(9) 0.040(2) Uani 0.639(5) 1 d D U P A 1
H27 H 0.393441 0.103492 0.274847 0.048 Uiso 0.639(5) 1 calc R U P A 1
C26 C 0.3558(13) 0.0672(10) 0.1449(8) 0.036(2) Uani 0.639(5) 1 d D U P A 1
C28 C 0.3960(15) -0.0373(9) 0.2230(10) 0.049(3) Uani 0.639(5) 1 d D U P A 1
H28A H 0.434064 -0.037089 0.277037 0.073 Uiso 0.639(5) 1 calc R U P A 1
H28B H 0.327702 -0.059825 0.212958 0.073 Uiso 0.639(5) 1 calc R U P A 1
H28C H 0.415647 -0.078298 0.176698 0.073 Uiso 0.639(5) 1 calc R U P A 1
C29 C 0.5214(11) 0.0969(16) 0.2440(14) 0.048(3) Uani 0.639(5) 1 d D U P A 1
H29A H 0.558668 0.093807 0.296741 0.072 Uiso 0.639(5) 1 calc R U P A 1
H29B H 0.540691 0.057586 0.196649 0.072 Uiso 0.639(5) 1 calc R U P A 1
H29C H 0.533527 0.161434 0.249550 0.072 Uiso 0.639(5) 1 calc R U P A 1
C30 C 0.2473(13) 0.2418(12) 0.0637(11) 0.031(2) Uani 0.639(5) 1 d D U P A 1
H30 H 0.265260 0.289634 0.123281 0.037 Uiso 0.639(5) 1 calc R U P A 1
C31 C 0.1397(12) 0.2271(17) 0.0225(15) 0.035(3) Uani 0.639(5) 1 d D U P A 1
H31A H 0.124549 0.285750 0.021908 0.053 Uiso 0.639(5) 1 calc R U P A 1
H31B H 0.120199 0.179859 -0.035944 0.053 Uiso 0.639(5) 1 calc R U P A 1
H31C H 0.105010 0.206039 0.054941 0.053 Uiso 0.639(5) 1 calc R U P A 1
C32 C 0.3031(11) 0.2795(15) 0.0165(13) 0.035(3) Uani 0.639(5) 1 d D U P A 1
H32A H 0.283714 0.336197 0.014204 0.052 Uiso 0.639(5) 1 calc R U P A 1
H32B H 0.372140 0.293986 0.046612 0.052 Uiso 0.639(5) 1 calc R U P A 1
H32C H 0.289033 0.232580 -0.041360 0.052 Uiso 0.639(5) 1 calc R U P A 1
P2 P 0.2613(4) 0.3675(4) 0.5843(4) 0.0243(11) Uani 0.639(5) 1 d D U P A 1
C45 C 0.3676(8) 0.4334(7) 0.6731(6) 0.0259(17) Uani 0.639(5) 1 d D U P A 1
C46 C 0.4568(8) 0.4261(8) 0.6605(7) 0.029(2) Uani 0.639(5) 1 d D U P A 1
H46 H 0.459359 0.387834 0.606154 0.035 Uiso 0.639(5) 1 calc R U P A 1
C47 C 0.5412(8) 0.4743(7) 0.7267(6) 0.0317(18) Uani 0.639(5) 1 d D U P A 1
H47 H 0.601627 0.470232 0.717706 0.038 Uiso 0.639(5) 1 calc R U P A 1
C48 C 0.5370(10) 0.5286(8) 0.8065(7) 0.0359(19) Uani 0.639(5) 1 d D U P A 1
H48 H 0.594572 0.558223 0.853078 0.043 Uiso 0.639(5) 1 calc R U P A 1
C49 C 0.4485(9) 0.5399(7) 0.8185(6) 0.0334(18) Uani 0.639(5) 1 d D U P A 1
H49 H 0.446412 0.580812 0.872087 0.040 Uiso 0.639(5) 1 calc R U P A 1
C50 C 0.3637(8) 0.4918(7) 0.7528(6) 0.0283(17) Uani 0.639(5) 1 d D U P A 1
H50 H 0.303514 0.498215 0.761533 0.034 Uiso 0.639(5) 1 calc R U P A 1
C51 C 0.1622(10) 0.4251(7) 0.5913(7) 0.0291(17) Uani 0.639(5) 1 d D U P A 1
C52 C 0.1797(9) 0.5228(7) 0.6275(7) 0.0319(17) Uani 0.639(5) 1 d D U P A 1
H52 H 0.243791 0.558055 0.648111 0.038 Uiso 0.639(5) 1 calc R U P A 1
C53 C 0.1055(9) 0.5686(9) 0.6336(10) 0.037(2) Uani 0.639(5) 1 d D U P A 1
H53 H 0.117409 0.634612 0.657614 0.044 Uiso 0.639(5) 1 calc R U P A 1
C54 C 0.0120(9) 0.5141(8) 0.6031(7) 0.0387(18) Uani 0.639(5) 1 d D U P A 1
H54 H -0.040002 0.544127 0.607497 0.046 Uiso 0.639(5) 1 calc R U P A 1
C55 C -0.0066(9) 0.4182(9) 0.5670(7) 0.0406(19) Uani 0.639(5) 1 d D U P A 1
H55 H -0.070639 0.382794 0.546615 0.049 Uiso 0.639(5) 1 calc R U P A 1
C56 C 0.0690(9) 0.3740(8) 0.5608(8) 0.0346(19) Uani 0.639(5) 1 d D U P A 1
H56 H 0.056525 0.307925 0.535305 0.042 Uiso 0.639(5) 1 calc R U P A 1
I1' I 0.3430(7) 0.1773(7) 0.4565(7) 0.0324(17) Uani 0.361(5) 1 d D U P A 2
Pd1' Pd 0.1626(7) 0.1786(8) 0.4023(7) 0.0305(16) Uani 0.361(5) 1 d D U P A 2
O1' O 0.0139(9) 0.1605(16) 0.3510(17) 0.041(2) Uani 0.361(5) 1 d D U P A 2
S1' S -0.0606(10) 0.0736(12) 0.3201(11) 0.0499(5) Uani 0.361(5) 1 d D U P A 2
O3' O -0.0285(14) 0.0119(13) 0.3576(13) 0.049(3) Uani 0.361(5) 1 d D U P A 2
O5' O -0.1140(15) 0.0346(15) 0.2313(11) 0.062(4) Uani 0.361(5) 1 d D U P A 2
C1' C -0.1448(13) 0.1284(13) 0.3713(15) 0.0627(17) Uani 0.361(5) 1 d D U P A 2
F1' F -0.0996(11) 0.1741(12) 0.4543(11) 0.0795(19) Uani 0.361(5) 1 d D U P A 2
F3' F -0.2202(11) 0.0656(12) 0.3564(14) 0.084(2) Uani 0.361(5) 1 d D U P A 2
F5' F -0.1796(11) 0.1860(11) 0.3372(14) 0.0767(17) Uani 0.361(5) 1 d D U P A 2
N1' N 0.1619(17) 0.1931(14) 0.5227(9) 0.030(3) Uani 0.361(5) 1 d D U P A 2
C3' C 0.224(2) 0.2612(13) 0.5941(10) 0.028(3) Uani 0.361(5) 1 d D U P A 2
C4' C 0.120(3) 0.1288(15) 0.5463(13) 0.032(4) Uani 0.361(5) 1 d D U P A 2
H4' H 0.075856 0.071769 0.508771 0.038 Uiso 0.361(5) 1 calc R U P A 2
C5' C 0.154(3) 0.1607(17) 0.6332(14) 0.033(4) Uani 0.361(5) 1 d D U P A 2
H5' H 0.135994 0.130988 0.666690 0.039 Uiso 0.361(5) 1 calc R U P A 2
N3' N 0.218(2) 0.2439(17) 0.6624(10) 0.029(3) Uani 0.361(5) 1 d D U P A 2
C9' C 0.2635(16) 0.303(2) 0.7527(11) 0.0301(12) Uani 0.361(5) 1 d D U P A 2
C10' C 0.3551(16) 0.2963(17) 0.7928(13) 0.036(3) Uani 0.361(5) 1 d D U P A 2
C12' C 0.3504(16) 0.4219(16) 0.9179(13) 0.034(3) Uani 0.361(5) 1 d D U P A 2
H12' H 0.381923 0.466039 0.974570 0.041 Uiso 0.361(5) 1 calc R U P A 2
C11' C 0.3989(17) 0.3599(17) 0.8780(13) 0.039(4) Uani 0.361(5) 1 d D U P A 2
H11' H 0.462159 0.359914 0.907926 0.047 Uiso 0.361(5) 1 calc R U P A 2
C13' C 0.2584(16) 0.4218(16) 0.8783(13) 0.032(3) Uani 0.361(5) 1 d D U P A 2
H13' H 0.226458 0.464668 0.908277 0.039 Uiso 0.361(5) 1 calc R U P A 2
C16' C 0.043(2) 0.292(3) 0.778(2) 0.051(3) Uani 0.361(5) 1 d D U P A 2
H16D H -0.025253 0.288680 0.751180 0.077 Uiso 0.361(5) 1 calc R U P A 2
H16E H 0.055953 0.229912 0.758258 0.077 Uiso 0.361(5) 1 calc R U P A 2
H16F H 0.058196 0.318696 0.839570 0.077 Uiso 0.361(5) 1 calc R U P A 2
C15' C 0.1057(16) 0.356(2) 0.7521(17) 0.038(3) Uani 0.361(5) 1 d D U P A 2
H15' H 0.091890 0.325290 0.689166 0.045 Uiso 0.361(5) 1 calc R U P A 2
C14' C 0.2099(16) 0.360(2) 0.7941(14) 0.032(3) Uani 0.361(5) 1 d D U P A 2
C17' C 0.079(2) 0.451(2) 0.773(2) 0.042(3) Uani 0.361(5) 1 d D U P A 2
H17D H 0.011062 0.442707 0.743828 0.063 Uiso 0.361(5) 1 calc R U P A 2
H17E H 0.092167 0.482313 0.834788 0.063 Uiso 0.361(5) 1 calc R U P A 2
H17F H 0.118123 0.489099 0.754919 0.063 Uiso 0.361(5) 1 calc R U P A 2
C18' C 0.4034(16) 0.2206(15) 0.7478(15) 0.045(3) Uani 0.361(5) 1 d D U P A 2
H18' H 0.374289 0.199666 0.684983 0.054 Uiso 0.361(5) 1 calc R U P A 2
C19' C 0.5115(17) 0.253(2) 0.7714(18) 0.046(5) Uani 0.361(5) 1 d D U P A 2
H19D H 0.537761 0.201822 0.740677 0.069 Uiso 0.361(5) 1 calc R U P A 2
H19E H 0.525290 0.305532 0.756008 0.069 Uiso 0.361(5) 1 calc R U P A 2
H19F H 0.541136 0.272783 0.832701 0.069 Uiso 0.361(5) 1 calc R U P A 2
C20' C 0.3827(19) 0.1361(16) 0.7713(19) 0.058(3) Uani 0.361(5) 1 d D U P A 2
H20D H 0.313175 0.114608 0.756337 0.087 Uiso 0.361(5) 1 calc R U P A 2
H20E H 0.409202 0.085486 0.739910 0.087 Uiso 0.361(5) 1 calc R U P A 2
H20F H 0.412837 0.155184 0.832486 0.087 Uiso 0.361(5) 1 calc R U P A 2
P1' P 0.1698(12) 0.1692(11) 0.2739(8) 0.028(3) Uani 0.361(5) 1 d D U P A 2
C33' C 0.139(2) 0.0475(13) 0.2032(13) 0.030(3) Uani 0.361(5) 1 d D U P A 2
C34' C 0.101(2) 0.0184(15) 0.1146(13) 0.029(4) Uani 0.361(5) 1 d D U P A 2
H34' H 0.088268 0.062143 0.090373 0.035 Uiso 0.361(5) 1 calc R U P A 2
C35' C 0.082(2) -0.0762(15) 0.0635(13) 0.033(4) Uani 0.361(5) 1 d D U P A 2
H35' H 0.059308 -0.096921 0.003464 0.040 Uiso 0.361(5) 1 calc R U P A 2
C36' C 0.096(2) -0.1407(15) 0.0993(14) 0.036(4) Uani 0.361(5) 1 d D U P A 2
H36' H 0.082287 -0.205057 0.063558 0.043 Uiso 0.361(5) 1 calc R U P A 2
C37' C 0.129(3) -0.1118(16) 0.1863(14) 0.038(4) Uani 0.361(5) 1 d D U P A 2
H37' H 0.136909 -0.156342 0.210400 0.045 Uiso 0.361(5) 1 calc R U P A 2
C38' C 0.152(3) -0.0177(16) 0.2386(15) 0.035(4) Uani 0.361(5) 1 d D U P A 2
H38' H 0.175429 0.002326 0.298583 0.042 Uiso 0.361(5) 1 calc R U P A 2
C39' C 0.0932(18) 0.2331(18) 0.230(2) 0.031(3) Uani 0.361(5) 1 d D U P A 2
C40' C -0.0017(17) 0.191(2) 0.176(2) 0.033(4) Uani 0.361(5) 1 d D U P A 2
H40' H -0.026802 0.126824 0.161185 0.039 Uiso 0.361(5) 1 calc R U P A 2
C41' C -0.0586(16) 0.2427(19) 0.144(2) 0.032(4) Uani 0.361(5) 1 d D U P A 2
H41' H -0.124050 0.215182 0.111392 0.039 Uiso 0.361(5) 1 calc R U P A 2
C42' C -0.0213(16) 0.3338(19) 0.161(2) 0.033(4) Uani 0.361(5) 1 d D U P A 2
H42' H -0.060252 0.367703 0.136803 0.039 Uiso 0.361(5) 1 calc R U P A 2
C43' C 0.0727(16) 0.3754(18) 0.211(2) 0.032(3) Uani 0.361(5) 1 d D U P A 2
H43' H 0.096438 0.439879 0.227658 0.038 Uiso 0.361(5) 1 calc R U P A 2
C44' C 0.1326(17) 0.3229(18) 0.239(2) 0.030(2) Uani 0.361(5) 1 d D U P A 2
H44' H 0.199989 0.347434 0.263039 0.036 Uiso 0.361(5) 1 calc R U P A 2
Pd2' Pd 0.3116(9) 0.3383(6) 0.4662(6) 0.0190(10) Uani 0.361(5) 1 d D U P A 2
O2' O 0.2931(14) 0.4746(9) 0.4827(12) 0.040(3) Uani 0.361(5) 1 d D U P A 2
S2' S 0.3292(11) 0.5370(8) 0.4507(8) 0.0435(9) Uani 0.361(5) 1 d D U P A 2
O4' O 0.4329(13) 0.555(2) 0.472(2) 0.056(5) Uani 0.361(5) 1 d D U P A 2
O6' O 0.2802(14) 0.5120(14) 0.3619(10) 0.057(4) Uani 0.361(5) 1 d D U P A 2
C2' C 0.3040(16) 0.6441(12) 0.5093(17) 0.059(3) Uani 0.361(5) 1 d D U P A 2
F2' F 0.3465(14) 0.6691(11) 0.5930(11) 0.063(4) Uani 0.361(5) 1 d D U P A 2
F4' F 0.3286(16) 0.7078(10) 0.4826(13) 0.087(4) Uani 0.361(5) 1 d D U P A 2
F6' F 0.2091(12) 0.6377(13) 0.4965(13) 0.081(4) Uani 0.361(5) 1 d D U P A 2
N2' N 0.3368(18) 0.3030(14) 0.3496(11) 0.022(3) Uani 0.361(5) 1 d D U P A 2
C6' C 0.2873(17) 0.2250(18) 0.2809(13) 0.023(3) Uani 0.361(5) 1 d D U P A 2
C7' C 0.415(2) 0.339(2) 0.3328(18) 0.023(4) Uani 0.361(5) 1 d D U P A 2
H7' H 0.463433 0.392958 0.371220 0.028 Uiso 0.361(5) 1 calc R U P A 2
C8' C 0.410(2) 0.286(2) 0.2523(17) 0.025(3) Uani 0.361(5) 1 d D U P A 2
H8' H 0.453424 0.295938 0.223643 0.030 Uiso 0.361(5) 1 calc R U P A 2
N4' N 0.331(2) 0.2135(18) 0.2196(14) 0.025(3) Uani 0.361(5) 1 d D U P A 2
C21' C 0.309(2) 0.1377(16) 0.1358(12) 0.029(3) Uani 0.361(5) 1 d D U P A 2
C22' C 0.263(3) 0.1542(19) 0.0653(15) 0.030(3) Uani 0.361(5) 1 d D U P A 2
C23' C 0.245(3) 0.082(2) -0.0140(15) 0.034(4) Uani 0.361(5) 1 d D U P A 2
H23' H 0.211719 0.088987 -0.063898 0.041 Uiso 0.361(5) 1 calc R U P A 2
C24' C 0.273(2) 0.000(2) -0.0212(14) 0.038(4) Uani 0.361(5) 1 d D U P A 2
H24' H 0.262228 -0.047911 -0.075994 0.045 Uiso 0.361(5) 1 calc R U P A 2
C25' C 0.318(2) -0.0144(18) 0.0491(14) 0.037(4) Uani 0.361(5) 1 d D U P A 2
H25' H 0.334163 -0.072518 0.042431 0.044 Uiso 0.361(5) 1 calc R U P A 2
C27' C 0.3901(19) 0.0415(17) 0.2108(14) 0.039(3) Uani 0.361(5) 1 d D U P A 2
H27' H 0.359496 0.070981 0.254958 0.046 Uiso 0.361(5) 1 calc R U P A 2
C26' C 0.339(2) 0.0556(17) 0.1316(13) 0.035(3) Uani 0.361(5) 1 d D U P A 2
C28' C 0.381(3) -0.0609(17) 0.197(2) 0.049(3) Uani 0.361(5) 1 d D U P A 2
H28D H 0.415326 -0.064712 0.250367 0.073 Uiso 0.361(5) 1 calc R U P A 2
H28E H 0.313030 -0.091044 0.179272 0.073 Uiso 0.361(5) 1 calc R U P A 2
H28F H 0.408972 -0.092330 0.153072 0.073 Uiso 0.361(5) 1 calc R U P A 2
C29' C 0.498(2) 0.092(3) 0.247(3) 0.052(7) Uani 0.361(5) 1 d D U P A 2
H29D H 0.528863 0.081983 0.297645 0.078 Uiso 0.361(5) 1 calc R U P A 2
H29E H 0.529107 0.067010 0.203871 0.078 Uiso 0.361(5) 1 calc R U P A 2
H29F H 0.502872 0.158795 0.261858 0.078 Uiso 0.361(5) 1 calc R U P A 2
C30' C 0.232(2) 0.243(2) 0.069(2) 0.030(3) Uani 0.361(5) 1 d D U P A 2
H30' H 0.253580 0.289207 0.129157 0.036 Uiso 0.361(5) 1 calc R U P A 2
C31' C 0.124(2) 0.230(3) 0.032(3) 0.035(3) Uani 0.361(5) 1 d D U P A 2
H31D H 0.108148 0.290083 0.036105 0.053 Uiso 0.361(5) 1 calc R U P A 2
H31E H 0.101485 0.185975 -0.027625 0.053 Uiso 0.361(5) 1 calc R U P A 2
H31F H 0.091550 0.205863 0.064327 0.053 Uiso 0.361(5) 1 calc R U P A 2
C32' C 0.279(2) 0.285(3) 0.018(3) 0.035(3) Uani 0.361(5) 1 d D U P A 2
H32D H 0.258317 0.342066 0.020644 0.052 Uiso 0.361(5) 1 calc R U P A 2
H32E H 0.349085 0.298133 0.042928 0.052 Uiso 0.361(5) 1 calc R U P A 2
H32F H 0.259721 0.239624 -0.041123 0.052 Uiso 0.361(5) 1 calc R U P A 2
P2' P 0.2859(7) 0.3674(7) 0.5927(6) 0.0220(18) Uani 0.361(5) 1 d D U P A 2
C45' C 0.3993(12) 0.4207(12) 0.6772(9) 0.026(3) Uani 0.361(5) 1 d D U P A 2
C46' C 0.4842(12) 0.4088(14) 0.6567(11) 0.028(3) Uani 0.361(5) 1 d D U P A 2
H46' H 0.480333 0.372403 0.599748 0.033 Uiso 0.361(5) 1 calc R U P A 2
C47' C 0.5732(13) 0.4494(13) 0.7180(10) 0.032(3) Uani 0.361(5) 1 d D U P A 2
H47' H 0.630283 0.439567 0.704096 0.038 Uiso 0.361(5) 1 calc R U P A 2
C48' C 0.5778(15) 0.5053(13) 0.8011(10) 0.034(3) Uani 0.361(5) 1 d D U P A 2
H48' H 0.638732 0.534198 0.843538 0.040 Uiso 0.361(5) 1 calc R U P A 2
C49' C 0.4948(14) 0.5192(13) 0.8223(10) 0.034(3) Uani 0.361(5) 1 d D U P A 2
H49' H 0.499201 0.558172 0.878749 0.041 Uiso 0.361(5) 1 calc R U P A 2
C50' C 0.4054(13) 0.4762(12) 0.7611(9) 0.031(3) Uani 0.361(5) 1 d D U P A 2
H50' H 0.348539 0.484185 0.775824 0.037 Uiso 0.361(5) 1 calc R U P A 2
C51' C 0.2009(14) 0.4418(10) 0.6094(12) 0.028(3) Uani 0.361(5) 1 d D U P A 2
C52' C 0.2354(14) 0.5385(10) 0.6574(12) 0.034(3) Uani 0.361(5) 1 d D U P A 2
H52' H 0.302562 0.563488 0.683475 0.041 Uiso 0.361(5) 1 calc R U P A 2
C53' C 0.1719(14) 0.5974(12) 0.6670(12) 0.038(3) Uani 0.361(5) 1 d D U P A 2
H53' H 0.194137 0.662699 0.699041 0.046 Uiso 0.361(5) 1 calc R U P A 2
C54' C 0.0736(15) 0.5567(14) 0.6274(15) 0.035(3) Uani 0.361(5) 1 d D U P A 2
H54' H 0.028631 0.595371 0.634015 0.042 Uiso 0.361(5) 1 calc R U P A 2
C55' C 0.0400(14) 0.4632(13) 0.5797(12) 0.038(3) Uani 0.361(5) 1 d D U P A 2
H55' H -0.027009 0.437937 0.552401 0.046 Uiso 0.361(5) 1 calc R U P A 2
C56' C 0.1046(14) 0.4056(14) 0.5715(13) 0.037(3) Uani 0.361(5) 1 d D U P A 2
H56' H 0.081614 0.340419 0.539347 0.045 Uiso 0.361(5) 1 calc R U P A 2
C1S C 0.5390(9) 1.1854(9) 1.0717(7) 0.0549(19) Uani 0.6925(19) 1 d D U P B 1
H1S H 0.487515 1.144338 1.072262 0.066 Uiso 0.6925(19) 1 calc R U P B 1
C2S C 0.6234(8) 1.2243(8) 1.1398(8) 0.0505(19) Uani 0.6925(19) 1 d D U P B 1
H2S H 0.629110 1.208980 1.187435 0.061 Uiso 0.6925(19) 1 calc R U P B 1
C3S C 0.6990(7) 1.2841(7) 1.1410(7) 0.0491(17) Uani 0.6925(19) 1 d D U P B 1
H3S H 0.756257 1.310381 1.188251 0.059 Uiso 0.6925(19) 1 calc R U P B 1
C4S C 0.6879(8) 1.3040(8) 1.0707(6) 0.0475(17) Uani 0.6925(19) 1 d D U P B 1
H4S H 0.739770 1.344318 1.069749 0.057 Uiso 0.6925(19) 1 calc R U P B 1
C5S C 0.6071(7) 1.2694(8) 1.0028(7) 0.0535(18) Uani 0.6925(19) 1 d D U P B 1
H5S H 0.601696 1.286369 0.956044 0.064 Uiso 0.6925(19) 1 calc R U P B 1
C6S C 0.5322(8) 1.2085(8) 1.0029(7) 0.0549(18) Uani 0.6925(19) 1 d D U P B 1
H6S H 0.475551 1.182198 0.955034 0.066 Uiso 0.6925(19) 1 calc R U P B 1
Ag1 Ag 0.500000 1.000000 1.000000 0.0494(8) Uani 0.3075(19) 2 d S . P C 2
S1T S 0.5995(4) 1.2230(4) 1.1025(4) 0.0344(11) Uani 0.3075(19) 1 d D U P C 2
O1T O 0.5279(8) 1.1536(8) 1.0292(8) 0.044(3) Uani 0.3075(19) 1 d D U P C 2
O2T O 0.6792(8) 1.1917(9) 1.1395(8) 0.042(2) Uani 0.3075(19) 1 d D U P C 2
O3T O 0.5666(9) 1.2907(8) 1.1604(8) 0.039(2) Uani 0.3075(19) 1 d D U P C 2
C1T C 0.6565(8) 1.2948(9) 1.0531(7) 0.0385(17) Uani 0.3075(19) 1 d D U P C 2
F1T F 0.7228(8) 1.3613(7) 1.1159(7) 0.040(2) Uani 0.3075(19) 1 d D U P C 2
F2T F 0.5880(8) 1.3261(8) 1.0171(7) 0.0446(19) Uani 0.3075(19) 1 d D U P C 2
F3T F 0.6919(9) 1.2380(8) 1.0009(7) 0.044(2) Uani 0.3075(19) 1 d D U P C 2
S1Z S 0.2046(6) 0.5914(6) 1.0797(5) 0.082(2) Uiso 0.316(2) 1 d D U P D 1
O1Z O 0.2941(9) 0.5724(12) 1.0714(11) 0.068(3) Uiso 0.316(2) 1 d D U P D 1
O2Z O 0.1973(13) 0.6854(8) 1.1089(11) 0.068(3) Uiso 0.316(2) 1 d D U P D 1
O3Z O 0.1199(10) 0.5208(11) 1.0264(9) 0.068(3) Uiso 0.316(2) 1 d D U P D 1
C1Z C 0.2071(8) 0.5699(8) 1.1825(11) 0.053(5) Uiso 0.316(2) 1 d D U P D 1
F1Z F 0.2272(12) 0.4890(9) 1.1638(10) 0.082(3) Uiso 0.316(2) 1 d D U P D 1
F2Z F 0.2723(11) 0.6397(10) 1.2400(8) 0.082(3) Uiso 0.316(2) 1 d D U P D 1
F3Z F 0.1193(10) 0.5705(12) 1.1810(10) 0.082(3) Uiso 0.316(2) 1 d D U P D 1
S1Y S 0.1342(8) 0.5174(7) 1.0835(7) 0.067(3) Uiso 0.223(2) 1 d D U P E 2
O1Y O 0.1090(19) 0.4540(13) 0.9980(10) 0.086(5) Uiso 0.223(2) 1 d D U P E 2
O2Y O 0.0567(14) 0.5347(16) 1.1162(16) 0.086(5) Uiso 0.223(2) 1 d D U P E 2
O3Y O 0.2209(13) 0.5192(17) 1.1415(14) 0.086(5) Uiso 0.223(2) 1 d D U P E 2
C1Y C 0.1652(12) 0.6351(14) 1.0747(11) 0.043(5) Uiso 0.223(2) 1 d D U P E 2
F1Y F 0.172(2) 0.6130(16) 0.9997(13) 0.103(5) Uiso 0.223(2) 1 d D U P E 2
F2Y F 0.0904(16) 0.6690(14) 1.0836(18) 0.103(5) Uiso 0.223(2) 1 d D U P E 2
F3Y F 0.2431(15) 0.6786(14) 1.1378(15) 0.103(5) Uiso 0.223(2) 1 d D U P E 2
C1N C 0.198(6) 0.590(4) 1.164(6) 0.069(8) Uiso 0.122(3) 1 d D U P F 3
O1N O 0.250(3) 0.669(3) 1.189(3) 0.045(7) Uiso 0.122(3) 1 d D U P F 3
C1P C 0.192(4) 0.482(2) 1.067(3) 0.073(8) Uiso 0.179(3) 1 d D U P G 4
O1P O 0.2409(14) 0.5627(13) 1.1203(13) 0.018(4) Uiso 0.179(3) 1 d D U P G 4
C1Q C 0.124(4) 0.562(4) 1.057(4) 0.057(8) Uiso 0.160(3) 1 d D U P H 5
O1Q O 0.123(3) 0.612(3) 1.016(3) 0.062(8) Uiso 0.160(3) 1 d D U P H 5
C1M C 0.311(3) 0.860(2) 0.377(2) 0.088(7) Uiso 0.398(3) 1 d D U P I 1
O1M O 0.2858(16) 0.9163(15) 0.4317(14) 0.088(5) Uiso 0.398(3) 1 d D U P I 1
S1V S 0.355(2) 0.8930(19) 0.4144(17) 0.109(6) Uiso 0.122(2) 1 d D U P J 2
O1V O 0.293(3) 0.905(4) 0.346(2) 0.099(7) Uiso 0.122(2) 1 d D U P J 2
O2V O 0.438(2) 0.965(3) 0.467(3) 0.099(7) Uiso 0.122(2) 1 d D U P J 2
O3V O 0.362(4) 0.801(2) 0.404(3) 0.099(7) Uiso 0.122(2) 1 d D U P J 2
C1V C 0.277(2) 0.917(2) 0.491(2) 0.111(8) Uiso 0.122(2) 1 d D U P J 2
F1V F 0.295(4) 1.007(2) 0.525(3) 0.103(7) Uiso 0.122(2) 1 d D U P J 2
F2V F 0.1909(19) 0.878(4) 0.440(3) 0.103(7) Uiso 0.122(2) 1 d D U P J 2
F3V F 0.313(3) 0.880(3) 0.542(2) 0.103(7) Uiso 0.122(2) 1 d D U P J 2
C1L C 0.323(3) 0.946(4) 0.520(3) 0.113(9) Uiso 0.294(3) 1 d D U P K 3
O1L O 0.245(3) 0.961(3) 0.484(3) 0.123(9) Uiso 0.294(3) 1 d D U P K 3
S1W S 0.3901(13) 0.9274(13) 0.4586(12) 0.110(5) Uiso 0.185(2) 1 d D U P L 4
O1W O 0.386(2) 0.973(2) 0.5420(13) 0.098(6) Uiso 0.185(2) 1 d D U P L 4
O2W O 0.400(2) 0.982(2) 0.412(2) 0.098(6) Uiso 0.185(2) 1 d D U P L 4
O3W O 0.429(2) 0.8472(19) 0.440(2) 0.098(6) Uiso 0.185(2) 1 d D U P L 4
C1W C 0.2536(18) 0.8664(17) 0.4004(16) 0.110(7) Uiso 0.185(2) 1 d D U P L 4
F1W F 0.252(2) 0.821(2) 0.3232(14) 0.120(6) Uiso 0.185(2) 1 d D U P L 4
F2W F 0.237(2) 0.815(2) 0.439(2) 0.120(6) Uiso 0.185(2) 1 d D U P L 4
F3W F 0.2121(17) 0.936(2) 0.413(2) 0.120(6) Uiso 0.185(2) 1 d D U P L 4

loop_
_atom_site_aniso_label
_atom_site_aniso_U_11
_atom_site_aniso_U_22
_atom_site_aniso_U_33
_atom_site_aniso_U_23
_atom_site_aniso_U_13
_atom_site_aniso_U_12
I1 0.0260(7) 0.0196(10) 0.0258(7) 0.0083(7) 0.0109(6) 0.0010(8)
Pd1 0.0227(8) 0.0165(10) 0.0248(10) 0.0028(9) 0.0135(7) 0.0001(6)
O1 0.030(3) 0.028(3) 0.053(3) 0.010(3) 0.020(3) -0.002(3)
S1 0.0281(8) 0.0308(8) 0.0838(14) 0.0162(9) 0.0197(9) -0.0009(7)
O3 0.040(5) 0.045(5) 0.111(5) 0.038(5) 0.022(4) -0.008(4)
O5 0.052(6) 0.035(5) 0.084(4) -0.004(3) 0.009(3) 0.002(4)
C1 0.034(3) 0.050(3) 0.107(3) 0.023(3) 0.029(3) 0.008(2)
F1 0.046(4) 0.081(4) 0.108(3) 0.022(3) 0.041(3) 0.019(3)
F3 0.036(3) 0.073(3) 0.140(6) 0.041(4) 0.034(3) 0.002(2)
F5 0.049(3) 0.066(3) 0.125(4) 0.039(4) 0.037(3) 0.022(2)
N1 0.035(3) 0.020(3) 0.036(2) 0.009(2) 0.020(2) 0.004(3)
C3 0.037(4) 0.020(2) 0.032(2) 0.013(2) 0.018(2) 0.005(2)
C4 0.037(5) 0.022(3) 0.047(3) 0.014(2) 0.023(3) 0.005(3)
C5 0.040(4) 0.023(3) 0.048(3) 0.019(3) 0.026(3) 0.008(3)
N3 0.039(3) 0.024(3) 0.0370(19) 0.0185(19) 0.0205(19) 0.008(2)
C9 0.044(2) 0.027(3) 0.0352(18) 0.0219(19) 0.0206(16) 0.0146(19)
C10 0.044(3) 0.031(3) 0.039(3) 0.022(3) 0.020(2) 0.017(2)
C12 0.051(4) 0.043(5) 0.037(3) 0.022(3) 0.019(3) 0.028(3)
C11 0.046(4) 0.038(5) 0.040(3) 0.021(3) 0.018(2) 0.023(3)
C13 0.051(4) 0.043(5) 0.034(2) 0.025(3) 0.021(3) 0.028(3)
C16 0.050(5) 0.068(5) 0.066(8) 0.052(5) 0.028(5) 0.025(4)
C15 0.048(3) 0.048(5) 0.040(4) 0.031(3) 0.023(3) 0.025(3)
C14 0.047(3) 0.039(4) 0.035(2) 0.026(3) 0.022(2) 0.023(3)
C17 0.056(5) 0.055(5) 0.039(7) 0.034(4) 0.023(5) 0.033(3)
C18 0.049(3) 0.037(3) 0.049(5) 0.012(4) 0.018(4) 0.021(3)
C19 0.049(4) 0.050(7) 0.063(10) 0.019(7) 0.024(5) 0.023(4)
C20 0.050(5) 0.035(4) 0.082(8) 0.019(5) 0.013(7) 0.020(4)
P1 0.020(2) 0.027(2) 0.021(2) 0.0017(17) 0.0093(16) 0.0043(19)
C33 0.022(4) 0.029(2) 0.026(3) 0.000(2) 0.012(3) 0.004(2)
C34 0.028(5) 0.031(3) 0.025(3) 0.000(2) 0.012(3) 0.008(3)
C35 0.030(5) 0.031(4) 0.027(4) -0.001(2) 0.010(3) 0.010(3)
C36 0.036(5) 0.029(3) 0.028(4) -0.002(3) 0.010(4) 0.010(3)
C37 0.040(4) 0.029(3) 0.028(5) 0.000(3) 0.012(4) 0.008(3)
C38 0.032(4) 0.030(3) 0.025(4) 0.000(3) 0.012(4) 0.004(3)
C39 0.023(2) 0.034(2) 0.024(3) 0.000(2) 0.007(3) 0.008(2)
C40 0.022(3) 0.035(3) 0.030(5) -0.004(3) 0.008(3) 0.008(2)
C41 0.023(4) 0.038(4) 0.035(5) -0.002(3) 0.006(4) 0.009(3)
C42 0.018(4) 0.040(4) 0.038(4) 0.001(3) 0.007(4) 0.012(3)
C43 0.019(5) 0.038(3) 0.041(4) 0.005(3) 0.006(4) 0.012(3)
C44 0.017(4) 0.035(2) 0.032(4) 0.003(2) 0.012(3) 0.011(2)
Pd2 0.0290(16) 0.0183(8) 0.0227(10) 0.0061(6) 0.0127(9) 0.0026(7)
O2 0.031(4) 0.032(3) 0.035(3) 0.013(2) 0.016(3) 0.013(2)
S2 0.048(2) 0.0356(15) 0.0554(19) 0.0230(13) 0.0222(13) 0.0140(12)
O4 0.034(4) 0.035(5) 0.067(6) 0.020(5) 0.020(3) 0.006(3)
O6 0.056(5) 0.065(6) 0.059(4) 0.039(4) 0.007(4) 0.000(5)
C2 0.039(3) 0.034(3) 0.066(3) 0.013(3) 0.014(3) 0.007(3)
F2 0.036(4) 0.063(5) 0.059(3) 0.011(3) 0.011(3) 0.007(3)
F4 0.060(4) 0.034(3) 0.105(6) 0.019(3) 0.030(4) 0.001(3)
F6 0.044(3) 0.037(4) 0.089(5) 0.015(4) 0.020(3) 0.015(3)
N2 0.020(3) 0.022(3) 0.024(2) 0.009(2) 0.009(2) 0.007(3)
C6 0.022(2) 0.024(3) 0.022(2) 0.008(2) 0.009(2) 0.008(2)
C7 0.021(3) 0.025(4) 0.026(3) 0.012(2) 0.010(2) 0.008(3)
C8 0.026(3) 0.031(4) 0.028(3) 0.012(3) 0.014(3) 0.008(3)
N4 0.026(3) 0.029(3) 0.025(2) 0.010(2) 0.014(2) 0.010(2)
C21 0.027(5) 0.033(3) 0.028(2) 0.0080(18) 0.016(3) 0.012(3)
C22 0.031(6) 0.036(3) 0.026(2) 0.0075(18) 0.014(3) 0.012(3)
C23 0.033(7) 0.040(3) 0.028(3) 0.005(2) 0.013(3) 0.014(4)
C24 0.037(7) 0.040(3) 0.037(3) 0.007(3) 0.016(4) 0.016(4)
C25 0.036(6) 0.037(3) 0.039(4) 0.009(3) 0.018(4) 0.017(4)
C27 0.038(6) 0.043(5) 0.042(4) 0.015(3) 0.015(4) 0.022(4)
C26 0.035(5) 0.036(3) 0.037(3) 0.010(2) 0.016(3) 0.017(3)
C28 0.044(6) 0.049(5) 0.062(9) 0.027(5) 0.018(6) 0.022(5)
C29 0.037(6) 0.052(6) 0.056(6) 0.022(6) 0.013(5) 0.019(5)
C30 0.032(5) 0.037(3) 0.023(4) 0.007(2) 0.014(3) 0.013(3)
C31 0.032(5) 0.044(4) 0.029(6) 0.011(4) 0.015(4) 0.015(4)
C32 0.036(7) 0.045(4) 0.030(3) 0.015(3) 0.018(5) 0.016(5)
P2 0.031(2) 0.0187(15) 0.0235(17) 0.0064(12) 0.0128(15) 0.0030(15)
C45 0.033(3) 0.021(3) 0.026(2) 0.011(2) 0.012(2) 0.005(3)
C46 0.033(3) 0.024(4) 0.030(3) 0.009(3) 0.012(2) 0.004(3)
C47 0.034(3) 0.028(4) 0.031(3) 0.010(3) 0.012(3) 0.002(3)
C48 0.036(4) 0.035(4) 0.030(3) 0.007(3) 0.010(3) 0.003(3)
C49 0.037(4) 0.033(4) 0.026(3) 0.009(3) 0.011(3) 0.005(3)
C50 0.034(4) 0.026(3) 0.026(3) 0.011(2) 0.012(3) 0.005(3)
C51 0.037(3) 0.030(3) 0.026(4) 0.014(3) 0.014(3) 0.013(3)
C52 0.041(4) 0.031(3) 0.030(4) 0.015(3) 0.015(3) 0.015(3)
C53 0.044(4) 0.039(3) 0.032(4) 0.015(3) 0.015(3) 0.020(3)
C54 0.043(4) 0.047(4) 0.034(4) 0.021(3) 0.013(3) 0.021(3)
C55 0.039(3) 0.047(3) 0.040(4) 0.019(3) 0.012(3) 0.016(3)
C56 0.037(3) 0.037(3) 0.035(4) 0.019(3) 0.012(3) 0.011(3)
I1' 0.035(2) 0.024(2) 0.0373(17) 0.0133(11) 0.0134(11) -0.0016(13)
Pd1' 0.032(2) 0.0199(17) 0.030(2) -0.0035(11) 0.0175(13) -0.0022(13)
O1' 0.028(4) 0.030(4) 0.060(4) 0.011(4) 0.018(3) 0.000(4)
S1' 0.0281(8) 0.0308(8) 0.0838(14) 0.0162(9) 0.0197(9) -0.0009(7)
O3' 0.038(7) 0.031(5) 0.081(6) 0.016(5) 0.033(5) 0.005(4)
O5' 0.044(7) 0.036(8) 0.080(5) 0.007(4) 0.007(4) -0.005(5)
C1' 0.033(3) 0.049(3) 0.108(3) 0.024(3) 0.036(3) 0.011(2)
F1' 0.046(4) 0.081(4) 0.108(3) 0.022(3) 0.041(3) 0.019(3)
F3' 0.036(3) 0.073(3) 0.140(6) 0.041(4) 0.034(3) 0.002(2)
F5' 0.049(3) 0.066(3) 0.125(4) 0.039(4) 0.037(3) 0.022(2)
N1' 0.039(5) 0.015(5) 0.037(4) 0.007(3) 0.023(3) 0.004(4)
C3' 0.037(5) 0.019(4) 0.032(3) 0.010(3) 0.021(3) 0.005(4)
C4' 0.039(6) 0.016(5) 0.045(4) 0.010(4) 0.026(4) 0.007(5)
C5' 0.042(6) 0.021(5) 0.046(4) 0.014(4) 0.029(4) 0.008(5)
N3' 0.038(5) 0.024(4) 0.037(3) 0.017(3) 0.022(3) 0.008(4)
C9' 0.044(2) 0.027(3) 0.0352(18) 0.0219(19) 0.0206(16) 0.0146(19)
C10' 0.044(4) 0.032(4) 0.040(5) 0.017(4) 0.021(4) 0.020(4)
C12' 0.049(6) 0.037(6) 0.034(5) 0.023(5) 0.020(4) 0.030(5)
C11' 0.045(6) 0.037(6) 0.042(5) 0.015(5) 0.018(4) 0.025(5)
C13' 0.048(5) 0.039(7) 0.032(4) 0.026(4) 0.023(4) 0.031(5)
C16' 0.050(5) 0.068(5) 0.066(8) 0.052(5) 0.028(5) 0.025(4)
C15' 0.048(4) 0.050(6) 0.037(6) 0.031(5) 0.023(4) 0.025(4)
C14' 0.048(4) 0.037(6) 0.034(4) 0.027(4) 0.023(3) 0.023(3)
C17' 0.056(5) 0.055(5) 0.039(7) 0.034(4) 0.023(5) 0.033(3)
C18' 0.048(5) 0.038(5) 0.049(7) 0.011(5) 0.020(5) 0.024(4)
C19' 0.050(6) 0.042(9) 0.046(13) 0.006(10) 0.026(7) 0.025(6)
C20' 0.050(5) 0.035(4) 0.082(8) 0.019(5) 0.013(7) 0.020(4)
P1' 0.023(4) 0.024(4) 0.026(4) -0.001(3) 0.009(3) 0.000(3)
C33' 0.021(5) 0.031(4) 0.028(4) -0.001(4) 0.014(4) 0.005(4)
C34' 0.022(7) 0.030(5) 0.029(5) 0.002(4) 0.015(4) -0.002(5)
C35' 0.031(7) 0.031(5) 0.028(5) 0.001(4) 0.010(5) 0.003(5)
C36' 0.041(7) 0.031(5) 0.027(6) 0.001(4) 0.012(6) 0.007(5)
C37' 0.042(6) 0.032(4) 0.027(6) 0.000(4) 0.009(6) 0.007(5)
C38' 0.033(6) 0.032(4) 0.028(6) -0.001(4) 0.010(6) 0.003(4)
C39' 0.024(4) 0.034(3) 0.025(5) 0.000(4) 0.009(4) 0.006(3)
C40' 0.025(5) 0.034(5) 0.027(7) 0.000(4) 0.008(5) 0.005(4)
C41' 0.022(5) 0.037(5) 0.029(6) 0.001(4) 0.010(5) 0.007(4)
C42' 0.018(6) 0.037(5) 0.036(6) 0.005(4) 0.011(5) 0.010(5)
C43' 0.016(6) 0.036(5) 0.037(5) 0.005(4) 0.011(5) 0.010(4)
C44' 0.017(4) 0.035(2) 0.032(4) 0.003(2) 0.012(3) 0.011(2)
Pd2' 0.023(2) 0.0164(16) 0.0152(14) 0.0039(11) 0.0076(11) -0.0018(14)
O2' 0.058(7) 0.029(4) 0.037(5) 0.014(4) 0.021(5) 0.012(5)
S2' 0.048(2) 0.0356(15) 0.0554(19) 0.0230(13) 0.0222(13) 0.0140(12)
O4' 0.047(7) 0.055(11) 0.046(9) 0.002(8) 0.016(5) 0.000(6)
O6' 0.057(8) 0.069(10) 0.047(6) 0.032(5) 0.015(6) 0.006(8)
C2' 0.068(5) 0.033(5) 0.077(5) 0.022(4) 0.023(5) 0.013(5)
F2' 0.069(8) 0.041(6) 0.073(6) 0.011(5) 0.029(6) 0.012(6)
F4' 0.128(11) 0.043(6) 0.106(10) 0.041(7) 0.046(9) 0.021(7)
F6' 0.073(6) 0.066(9) 0.099(10) 0.022(8) 0.030(6) 0.032(6)
N2' 0.020(5) 0.023(5) 0.024(4) 0.010(3) 0.010(3) 0.004(4)
C6' 0.023(4) 0.025(5) 0.021(4) 0.008(3) 0.009(3) 0.007(4)
C7' 0.023(5) 0.025(6) 0.027(4) 0.013(4) 0.013(4) 0.006(5)
C8' 0.026(5) 0.029(6) 0.026(5) 0.013(4) 0.013(4) 0.009(4)
N4' 0.026(5) 0.028(4) 0.025(3) 0.011(3) 0.013(3) 0.009(4)
C21' 0.027(6) 0.034(4) 0.027(3) 0.009(3) 0.016(4) 0.011(4)
C22' 0.029(7) 0.036(4) 0.025(3) 0.008(3) 0.014(4) 0.011(4)
C23' 0.032(8) 0.040(5) 0.027(4) 0.007(4) 0.012(5) 0.016(5)
C24' 0.032(8) 0.042(5) 0.033(5) 0.006(4) 0.009(5) 0.018(5)
C25' 0.032(8) 0.039(5) 0.034(5) 0.006(4) 0.011(5) 0.018(5)
C27' 0.035(8) 0.043(6) 0.036(5) 0.013(5) 0.010(5) 0.017(6)
C26' 0.032(7) 0.038(4) 0.033(4) 0.010(3) 0.013(4) 0.016(5)
C28' 0.044(6) 0.049(5) 0.062(9) 0.027(5) 0.018(6) 0.022(5)
C29' 0.038(9) 0.052(9) 0.062(11) 0.028(10) 0.001(8) 0.013(9)
C30' 0.032(6) 0.036(5) 0.022(5) 0.008(4) 0.014(4) 0.014(4)
C31' 0.032(5) 0.044(4) 0.029(6) 0.011(4) 0.015(4) 0.015(4)
C32' 0.036(7) 0.045(4) 0.030(3) 0.015(3) 0.018(5) 0.016(5)
P2' 0.034(4) 0.015(2) 0.023(3) 0.010(2) 0.017(3) 0.003(3)
C45' 0.035(5) 0.020(5) 0.023(4) 0.009(4) 0.013(4) 0.002(4)
C46' 0.035(5) 0.022(6) 0.028(4) 0.011(4) 0.015(4) 0.002(4)
C47' 0.035(5) 0.029(6) 0.030(4) 0.011(4) 0.014(4) 0.001(5)
C48' 0.038(5) 0.031(6) 0.029(4) 0.010(4) 0.012(4) 0.004(5)
C49' 0.039(5) 0.032(5) 0.026(4) 0.006(4) 0.011(4) 0.005(5)
C50' 0.038(5) 0.029(5) 0.024(4) 0.008(4) 0.013(4) 0.006(5)
C51' 0.041(5) 0.028(4) 0.024(5) 0.015(4) 0.016(4) 0.012(4)
C52' 0.049(6) 0.028(4) 0.031(6) 0.014(4) 0.015(5) 0.014(4)
C53' 0.050(6) 0.035(5) 0.035(6) 0.015(5) 0.016(5) 0.019(4)
C54' 0.048(6) 0.039(5) 0.029(5) 0.022(4) 0.016(5) 0.018(5)
C55' 0.044(5) 0.041(5) 0.035(5) 0.018(4) 0.012(4) 0.016(4)
C56' 0.041(5) 0.038(5) 0.036(5) 0.017(5) 0.014(4) 0.013(4)
C1S 0.046(3) 0.055(4) 0.057(4) 0.009(3) 0.024(3) 0.013(3)
C2S 0.047(3) 0.047(3) 0.055(4) 0.011(3) 0.025(3) 0.014(3)
C3S 0.046(3) 0.050(3) 0.048(3) 0.012(3) 0.022(3) 0.014(3)
C4S 0.050(3) 0.047(4) 0.045(3) 0.009(3) 0.025(3) 0.021(3)
C5S 0.052(3) 0.057(4) 0.048(3) 0.011(3) 0.022(3) 0.020(3)
C6S 0.049(3) 0.055(4) 0.053(3) 0.007(3) 0.022(3) 0.019(3)
Ag1 0.0554(17) 0.0265(12) 0.0514(16) 0.0057(11) 0.0122(13) -0.0022(11)
S1T 0.036(3) 0.032(2) 0.043(3) 0.014(2) 0.024(2) 0.0128(19)
O1T 0.036(4) 0.042(4) 0.050(4) 0.006(4) 0.027(4) 0.012(3)
O2T 0.044(4) 0.039(5) 0.050(5) 0.018(4) 0.025(3) 0.019(4)
O3T 0.045(5) 0.033(4) 0.049(4) 0.014(3) 0.033(4) 0.016(4)
C1T 0.042(3) 0.040(3) 0.040(3) 0.015(3) 0.025(3) 0.014(2)
F1T 0.043(4) 0.037(4) 0.045(4) 0.015(3) 0.024(3) 0.011(3)
F2T 0.049(4) 0.048(4) 0.044(4) 0.019(3) 0.023(3) 0.019(3)
F3T 0.054(5) 0.041(4) 0.047(4) 0.015(3) 0.034(3) 0.016(3)

loop_
_atom_type_symbol
_atom_type_description
_atom_type_scat_dispersion_real
_atom_type_scat_dispersion_imag
_atom_type_scat_source
C C 0.0033 0.0016 'International Tables Vol C Tables 4.2.6.8 and 6.1.1.4'
H H 0.0000 0.0000 'International Tables Vol C Tables 4.2.6.8 and 6.1.1.4'
F F 0.0171 0.0103 'International Tables Vol C Tables 4.2.6.8 and 6.1.1.4'
N N 0.0061 0.0033 'International Tables Vol C Tables 4.2.6.8 and 6.1.1.4'
O O 0.0106 0.0060 'International Tables Vol C Tables 4.2.6.8 and 6.1.1.4'
P P 0.1023 0.0942 'International Tables Vol C Tables 4.2.6.8 and 6.1.1.4'
Pd Pd -0.9988 1.0072 'International Tables Vol C Tables 4.2.6.8 and 6.1.1.4'
S S 0.1246 0.1234 'International Tables Vol C Tables 4.2.6.8 and 6.1.1.4'
I I -0.4742 1.8119 'International Tables Vol C Tables 4.2.6.8 and 6.1.1.4'
Ag Ag -0.8971 1.1015 'International Tables Vol C Tables 4.2.6.8 and 6.1.1.4'

loop_
_geom_angle_atom_site_label_1
_geom_angle_atom_site_label_2
_geom_angle_atom_site_label_3
_geom_angle
_geom_angle_site_symmetry_1
_geom_angle_site_symmetry_3
_geom_angle_publ_flag
Pd1 I1 Pd2 65.65(17) . . ?
N1 Pd1 O1 93.5(5) . . ?
N1 Pd1 P1 176.4(4) . . ?
O1 Pd1 P1 87.9(4) . . ?
N1 Pd1 I1 84.9(4) . . ?
O1 Pd1 I1 178.0(4) . . ?
P1 Pd1 I1 93.7(3) . . ?
N1 Pd1 Pd2 92.1(3) . . ?
O1 Pd1 Pd2 123.8(4) . . ?
P1 Pd1 Pd2 84.3(3) . . ?
I1 Pd1 Pd2 57.45(16) . . ?
S1 O1 Pd1 128.4(8) . . ?
O3 S1 O5 116.1(9) . . ?
O3 S1 O1 115.3(9) . . ?
O5 S1 O1 113.4(9) . . ?
O3 S1 C1 105.6(9) . . ?
O5 S1 C1 104.9(9) . . ?
O1 S1 C1 99.1(7) . . ?
F3 C1 F5 107.1(13) . . ?
F3 C1 F1 109.7(13) . . ?
F5 C1 F1 109.0(11) . . ?
F3 C1 S1 110.4(9) . . ?
F5 C1 S1 110.3(11) . . ?
F1 C1 S1 110.2(11) . . ?
C3 N1 C4 107.6(8) . . ?
C3 N1 Pd1 123.8(7) . . ?
C4 N1 Pd1 127.9(8) . . ?
N1 C3 N3 109.6(8) . . ?
N1 C3 P2 120.1(7) . . ?
N3 C3 P2 129.9(8) . . ?
N1 C4 C5 108.2(9) . . ?
N1 C4 H4 125.9 . . ?
C5 C4 H4 125.9 . . ?
C4 C5 N3 107.4(9) . . ?
C4 C5 H5 126.3 . . ?
N3 C5 H5 126.3 . . ?
C3 N3 C5 107.1(8) . . ?
C3 N3 C9 128.4(10) . . ?
C5 N3 C9 124.3(10) . . ?
C10 C9 C14 123.8(9) . . ?
C10 C9 N3 117.8(10) . . ?
C14 C9 N3 118.4(10) . . ?
C9 C10 C11 116.8(9) . . ?
C9 C10 C18 121.6(9) . . ?
C11 C10 C18 121.4(9) . . ?
C13 C12 C11 120.8(10) . . ?
C13 C12 H12 119.6 . . ?
C11 C12 H12 119.6 . . ?
C12 C11 C10 121.1(10) . . ?
C12 C11 H11 119.4 . . ?
C10 C11 H11 119.4 . . ?
C12 C13 C14 120.9(11) . . ?
C12 C13 H13 119.5 . . ?
C14 C13 H13 119.5 . . ?
C15 C16 H16A 109.5 . . ?
C15 C16 H16B 109.5 . . ?
H16A C16 H16B 109.5 . . ?
C15 C16 H16C 109.5 . . ?
H16A C16 H16C 109.5 . . ?
H16B C16 H16C 109.5 . . ?
C14 C15 C17 113.3(10) . . ?
C14 C15 C16 108.3(10) . . ?
C17 C15 C16 111.1(10) . . ?
C14 C15 H15 108.0 . . ?
C17 C15 H15 108.0 . . ?
C16 C15 H15 108.0 . . ?
C9 C14 C13 116.4(10) . . ?
C9 C14 C15 122.6(10) . . ?
C13 C14 C15 120.8(10) . . ?
C15 C17 H17A 109.5 . . ?
C15 C17 H17B 109.5 . . ?
H17A C17 H17B 109.5 . . ?
C15 C17 H17C 109.5 . . ?
H17A C17 H17C 109.5 . . ?
H17B C17 H17C 109.5 . . ?
C19 C18 C10 114.7(10) . . ?
C19 C18 C20 109.1(11) . . ?
C10 C18 C20 109.0(11) . . ?
C19 C18 H18 107.9 . . ?
C10 C18 H18 107.9 . . ?
C20 C18 H18 107.9 . . ?
C18 C19 H19A 109.5 . . ?
C18 C19 H19B 109.5 . . ?
H19A C19 H19B 109.5 . . ?
C18 C19 H19C 109.5 . . ?
H19A C19 H19C 109.5 . . ?
H19B C19 H19C 109.5 . . ?
C18 C20 H20A 109.5 . . ?
C18 C20 H20B 109.5 . . ?
H20A C20 H20B 109.5 . . ?
C18 C20 H20C 109.5 . . ?
H20A C20 H20C 109.5 . . ?
H20B C20 H20C 109.5 . . ?
C33 P1 C6 112.2(7) . . ?
C33 P1 C39 108.4(7) . . ?
C6 P1 C39 102.4(7) . . ?
C33 P1 Pd1 109.5(5) . . ?
C6 P1 Pd1 111.5(5) . . ?
C39 P1 Pd1 112.7(7) . . ?
C38 C33 C34 120.7(9) . . ?
C38 C33 P1 118.8(8) . . ?
C34 C33 P1 120.4(9) . . ?
C35 C34 C33 118.4(10) . . ?
C35 C34 H34 120.8 . . ?
C33 C34 H34 120.8 . . ?
C36 C35 C34 120.9(10) . . ?
C36 C35 H35 119.6 . . ?
C34 C35 H35 119.6 . . ?
C37 C36 C35 120.3(9) . . ?
C37 C36 H36 119.8 . . ?
C35 C36 H36 119.8 . . ?
C36 C37 C38 120.2(11) . . ?
C36 C37 H37 119.9 . . ?
C38 C37 H37 119.9 . . ?
C37 C38 C33 119.5(10) . . ?
C37 C38 H38 120.3 . . ?
C33 C38 H38 120.3 . . ?
C44 C39 C40 120.0(10) . . ?
C44 C39 P1 120.2(9) . . ?
C40 C39 P1 119.0(9) . . ?
C41 C40 C39 118.6(11) . . ?
C41 C40 H40 120.7 . . ?
C39 C40 H40 120.7 . . ?
C42 C41 C40 120.8(10) . . ?
C42 C41 H41 119.6 . . ?
C40 C41 H41 119.6 . . ?
C43 C42 C41 120.5(10) . . ?
C43 C42 H42 119.7 . . ?
C41 C42 H42 119.7 . . ?
C42 C43 C44 119.9(11) . . ?
C42 C43 H43 120.0 . . ?
C44 C43 H43 120.0 . . ?
C43 C44 C39 119.3(10) . . ?
C43 C44 H44 120.3 . . ?
C39 C44 H44 120.3 . . ?
N2 Pd2 O2 96.0(4) . . ?
N2 Pd2 P2 176.2(4) . . ?
O2 Pd2 P2 86.9(3) . . ?
N2 Pd2 I1 83.8(4) . . ?
O2 Pd2 I1 177.7(4) . . ?
P2 Pd2 I1 93.5(3) . . ?
N2 Pd2 Pd1 91.6(3) . . ?
O2 Pd2 Pd1 125.4(4) . . ?
P2 Pd2 Pd1 84.7(2) . . ?
I1 Pd2 Pd1 56.90(15) . . ?
S2 O2 Pd2 126.6(6) . . ?
O2 S2 O6 111.8(7) . . ?
O2 S2 O4 115.2(7) . . ?
O6 S2 O4 114.9(8) . . ?
O2 S2 C2 105.7(7) . . ?
O6 S2 C2 104.0(8) . . ?
O4 S2 C2 103.7(9) . . ?
F6 C2 F4 108.9(10) . . ?
F6 C2 F2 108.2(12) . . ?
F4 C2 F2 110.0(12) . . ?
F6 C2 S2 111.1(10) . . ?
F4 C2 S2 109.6(11) . . ?
F2 C2 S2 109.0(9) . . ?
C6 N2 C7 107.0(7) . . ?
C6 N2 Pd2 123.1(7) . . ?
C7 N2 Pd2 128.1(8) . . ?
N2 C6 N4 109.8(7) . . ?
N2 C6 P1 119.5(7) . . ?
N4 C6 P1 130.4(8) . . ?
C8 C7 N2 108.7(8) . . ?
C8 C7 H7 125.6 . . ?
N2 C7 H7 125.6 . . ?
C7 C8 N4 107.8(9) . . ?
C7 C8 H8 126.1 . . ?
N4 C8 H8 126.1 . . ?
C6 N4 C8 106.6(8) . . ?
C6 N4 C21 129.4(10) . . ?
C8 N4 C21 123.6(10) . . ?
C22 C21 C26 123.4(9) . . ?
C22 C21 N4 119.1(10) . . ?
C26 C21 N4 117.5(10) . . ?
C21 C22 C23 117.0(10) . . ?
C21 C22 C30 123.9(10) . . ?
C23 C22 C30 119.0(10) . . ?
C24 C23 C22 121.0(11) . . ?
C24 C23 H23 119.5 . . ?
C22 C23 H23 119.5 . . ?
C25 C24 C23 120.6(10) . . ?
C25 C24 H24 119.7 . . ?
C23 C24 H24 119.7 . . ?
C24 C25 C26 120.9(10) . . ?
C24 C25 H25 119.5 . . ?
C26 C25 H25 119.5 . . ?
C26 C27 C28 112.5(10) . . ?
C26 C27 C29 108.9(11) . . ?
C28 C27 C29 108.7(10) . . ?
C26 C27 H27 108.9 . . ?
C28 C27 H27 108.9 . . ?
C29 C27 H27 108.9 . . ?
C21 C26 C25 116.9(9) . . ?
C21 C26 C27 123.1(9) . . ?
C25 C26 C27 119.9(9) . . ?
C27 C28 H28A 109.5 . . ?
C27 C28 H28B 109.5 . . ?
H28A C28 H28B 109.5 . . ?
C27 C28 H28C 109.5 . . ?
H28A C28 H28C 109.5 . . ?
H28B C28 H28C 109.5 . . ?
C27 C29 H29A 109.5 . . ?
C27 C29 H29B 109.5 . . ?
H29A C29 H29B 109.5 . . ?
C27 C29 H29C 109.5 . . ?
H29A C29 H29C 109.5 . . ?
H29B C29 H29C 109.5 . . ?
C22 C30 C31 113.1(10) . . ?
C22 C30 C32 109.4(10) . . ?
C31 C30 C32 110.3(9) . . ?
C22 C30 H30 108.0 . . ?
C31 C30 H30 108.0 . . ?
C32 C30 H30 108.0 . . ?
C30 C31 H31A 109.5 . . ?
C30 C31 H31B 109.5 . . ?
H31A C31 H31B 109.5 . . ?
C30 C31 H31C 109.5 . . ?
H31A C31 H31C 109.5 . . ?
H31B C31 H31C 109.5 . . ?
C30 C32 H32A 109.5 . . ?
C30 C32 H32B 109.5 . . ?
H32A C32 H32B 109.5 . . ?
C30 C32 H32C 109.5 . . ?
H32A C32 H32C 109.5 . . ?
H32B C32 H32C 109.5 . . ?
C45 P2 C51 110.9(6) . . ?
C45 P2 C3 111.4(6) . . ?
C51 P2 C3 102.1(7) . . ?
C45 P2 Pd2 107.3(4) . . ?
C51 P2 Pd2 113.8(5) . . ?
C3 P2 Pd2 111.3(5) . . ?
C46 C45 C50 119.9(9) . . ?
C46 C45 P2 117.6(7) . . ?
C50 C45 P2 122.5(9) . . ?
C47 C46 C45 120.3(10) . . ?
C47 C46 H46 119.8 . . ?
C45 C46 H46 119.8 . . ?
C46 C47 C48 119.5(11) . . ?
C46 C47 H47 120.2 . . ?
C48 C47 H47 120.2 . . ?
C47 C48 C49 120.3(10) . . ?
C47 C48 H48 119.8 . . ?
C49 C48 H48 119.8 . . ?
C50 C49 C48 120.4(9) . . ?
C50 C49 H49 119.8 . . ?
C48 C49 H49 119.8 . . ?
C49 C50 C45 119.3(10) . . ?
C49 C50 H50 120.3 . . ?
C45 C50 H50 120.3 . . ?
C56 C51 C52 119.3(10) . . ?
C56 C51 P2 120.6(7) . . ?
C52 C51 P2 120.1(10) . . ?
C53 C52 C51 121.3(12) . . ?
C53 C52 H52 119.3 . . ?
C51 C52 H52 119.3 . . ?
C52 C53 C54 117.6(12) . . ?
C52 C53 H53 121.2 . . ?
C54 C53 H53 121.2 . . ?
C55 C54 C53 121.9(11) . . ?
C55 C54 H54 119.1 . . ?
C53 C54 H54 119.1 . . ?
C54 C55 C56 119.4(12) . . ?
C54 C55 H55 120.3 . . ?
C56 C55 H55 120.3 . . ?
C51 C56 C55 120.5(11) . . ?
C51 C56 H56 119.7 . . ?
C55 C56 H56 119.7 . . ?
Pd2' I1' Pd1' 65.9(3) . . ?
N1' Pd1' O1' 95.9(9) . . ?
N1' Pd1' P1' 177.0(7) . . ?
O1' Pd1' P1' 86.1(8) . . ?
N1' Pd1' I1' 85.2(7) . . ?
O1' Pd1' I1' 172.5(8) . . ?
P1' Pd1' I1' 93.0(5) . . ?
N1' Pd1' Pd2' 93.1(5) . . ?
O1' Pd1' Pd2' 130.3(8) . . ?
P1' Pd1' Pd2' 84.0(4) . . ?
I1' Pd1' Pd2' 56.9(3) . . ?
S1' O1' Pd1' 127.0(14) . . ?
O3' S1' O5' 118.1(15) . . ?
O3' S1' O1' 112.1(14) . . ?
O5' S1' O1' 115.8(15) . . ?
O3' S1' C1' 107.5(13) . . ?
O5' S1' C1' 103.8(13) . . ?
O1' S1' C1' 96.3(11) . . ?
F3' C1' F1' 111.1(19) . . ?
F3' C1' F5' 105.0(18) . . ?
F1' C1' F5' 110.9(16) . . ?
F3' C1' S1' 110.4(14) . . ?
F1' C1' S1' 108.9(14) . . ?
F5' C1' S1' 110.4(16) . . ?
C3' N1' C4' 107.2(12) . . ?
C3' N1' Pd1' 122.4(11) . . ?
C4' N1' Pd1' 128.6(12) . . ?
N1' C3' N3' 109.0(11) . . ?
N1' C3' P2' 121.4(11) . . ?
N3' C3' P2' 128.6(12) . . ?
C5' C4' N1' 108.7(13) . . ?
C5' C4' H4' 125.7 . . ?
N1' C4' H4' 125.7 . . ?
C4' C5' N3' 106.8(13) . . ?
C4' C5' H5' 126.6 . . ?
N3' C5' H5' 126.6 . . ?
C3' N3' C5' 108.3(12) . . ?
C3' N3' C9' 128.6(16) . . ?
C5' N3' C9' 123.0(16) . . ?
C10' C9' C14' 124.1(13) . . ?
C10' C9' N3' 118.5(16) . . ?
C14' C9' N3' 117.3(16) . . ?
C9' C10' C11' 116.2(14) . . ?
C9' C10' C18' 121.7(14) . . ?
C11' C10' C18' 122.0(14) . . ?
C13' C12' C11' 121.7(15) . . ?
C13' C12' H12' 119.2 . . ?
C11' C12' H12' 119.2 . . ?
C12' C11' C10' 120.2(15) . . ?
C12' C11' H11' 119.9 . . ?
C10' C11' H11' 119.9 . . ?
C12' C13' C14' 121.2(15) . . ?
C12' C13' H13' 119.4 . . ?
C14' C13' H13' 119.4 . . ?
C15' C16' H16D 109.5 . . ?
C15' C16' H16E 109.5 . . ?
H16D C16' H16E 109.5 . . ?
C15' C16' H16F 109.5 . . ?
H16D C16' H16F 109.5 . . ?
H16E C16' H16F 109.5 . . ?
C14' C15' C17' 114.4(16) . . ?
C14' C15' C16' 107.7(16) . . ?
C17' C15' C16' 110.7(16) . . ?
C14' C15' H15' 107.9 . . ?
C17' C15' H15' 107.9 . . ?
C16' C15' H15' 107.9 . . ?
C9' C14' C13' 116.0(14) . . ?
C9' C14' C15' 123.1(15) . . ?
C13' C14' C15' 121.0(14) . . ?
C15' C17' H17D 109.5 . . ?
C15' C17' H17E 109.5 . . ?
H17D C17' H17E 109.5 . . ?
C15' C17' H17F 109.5 . . ?
H17D C17' H17F 109.5 . . ?
H17E C17' H17F 109.5 . . ?
C19' C18' C10' 113.6(15) . . ?
C19' C18' C20' 108.8(17) . . ?
C10' C18' C20' 108.5(17) . . ?
C19' C18' H18' 108.6 . . ?
C10' C18' H18' 108.6 . . ?
C20' C18' H18' 108.6 . . ?
C18' C19' H19D 109.5 . . ?
C18' C19' H19E 109.5 . . ?
H19D C19' H19E 109.5 . . ?
C18' C19' H19F 109.5 . . ?
H19D C19' H19F 109.5 . . ?
H19E C19' H19F 109.5 . . ?
C18' C20' H20D 109.5 . . ?
C18' C20' H20E 109.5 . . ?
H20D C20' H20E 109.5 . . ?
C18' C20' H20F 109.5 . . ?
H20D C20' H20F 109.5 . . ?
H20E C20' H20F 109.5 . . ?
C33' P1' C39' 110.9(11) . . ?
C33' P1' C6' 111.1(12) . . ?
C39' P1' C6' 101.6(12) . . ?
C33' P1' Pd1' 107.6(9) . . ?
C39' P1' Pd1' 113.7(13) . . ?
C6' P1' Pd1' 111.9(8) . . ?
C38' C33' C34' 120.5(13) . . ?
C38' C33' P1' 118.3(13) . . ?
C34' C33' P1' 121.2(14) . . ?
C35' C34' C33' 118.3(15) . . ?
C35' C34' H34' 120.9 . . ?
C33' C34' H34' 120.9 . . ?
C34' C35' C36' 120.8(16) . . ?
C34' C35' H35' 119.6 . . ?
C36' C35' H35' 119.6 . . ?
C37' C36' C35' 120.4(15) . . ?
C37' C36' H36' 119.8 . . ?
C35' C36' H36' 119.8 . . ?
C36' C37' C38' 119.9(16) . . ?
C36' C37' H37' 120.0 . . ?
C38' C37' H37' 120.0 . . ?
C37' C38' C33' 120.0(16) . . ?
C37' C38' H38' 120.0 . . ?
C33' C38' H38' 120.0 . . ?
C40' C39' C44' 118.1(15) . . ?
C40' C39' P1' 121.4(14) . . ?
C44' C39' P1' 119.8(14) . . ?
C41' C40' C39' 119.6(16) . . ?
C41' C40' H40' 120.2 . . ?
C39' C40' H40' 120.2 . . ?
C42' C41' C40' 121.0(16) . . ?
C42' C41' H41' 119.5 . . ?
C40' C41' H41' 119.5 . . ?
C41' C42' C43' 119.8(15) . . ?
C41' C42' H42' 120.1 . . ?
C43' C42' H42' 120.1 . . ?
C42' C43' C44' 120.0(16) . . ?
C42' C43' H43' 120.0 . . ?
C44' C43' H43' 120.0 . . ?
C43' C44' C39' 119.9(15) . . ?
C43' C44' H44' 120.0 . . ?
C39' C44' H44' 120.0 . . ?
N2' Pd2' O2' 96.6(8) . . ?
N2' Pd2' P2' 176.2(8) . . ?
O2' Pd2' P2' 87.2(6) . . ?
N2' Pd2' I1' 85.8(7) . . ?
O2' Pd2' I1' 176.0(8) . . ?
P2' Pd2' I1' 90.4(4) . . ?
N2' Pd2' Pd1' 92.6(5) . . ?
O2' Pd2' Pd1' 125.7(8) . . ?
P2' Pd2' Pd1' 85.3(4) . . ?
I1' Pd2' Pd1' 57.2(3) . . ?
S2' O2' Pd2' 130.8(11) . . ?
O2' S2' O6' 113.4(13) . . ?
O2' S2' O4' 112.5(15) . . ?
O6' S2' O4' 113.4(14) . . ?
O2' S2' C2' 103.7(10) . . ?
O6' S2' C2' 107.7(13) . . ?
O4' S2' C2' 105.2(15) . . ?
F4' C2' F2' 113.4(19) . . ?
F4' C2' F6' 104.1(17) . . ?
F2' C2' F6' 107.2(18) . . ?
F4' C2' S2' 110.4(16) . . ?
F2' C2' S2' 109.7(14) . . ?
F6' C2' S2' 111.9(15) . . ?
C6' N2' C7' 107.6(11) . . ?
C6' N2' Pd2' 122.7(10) . . ?
C7' N2' Pd2' 128.4(13) . . ?
N2' C6' N4' 108.7(11) . . ?
N2' C6' P1' 119.4(12) . . ?
N4' C6' P1' 130.4(13) . . ?
C8' C7' N2' 108.6(13) . . ?
C8' C7' H7' 125.7 . . ?
N2' C7' H7' 125.7 . . ?
C7' C8' N4' 107.4(13) . . ?
C7' C8' H8' 126.3 . . ?
N4' C8' H8' 126.3 . . ?
C6' N4' C8' 107.7(12) . . ?
C6' N4' C21' 130.3(16) . . ?
C8' N4' C21' 121.8(16) . . ?
C22' C21' C26' 124.3(13) . . ?
C22' C21' N4' 117.4(16) . . ?
C26' C21' N4' 118.1(16) . . ?
C21' C22' C23' 116.6(14) . . ?
C21' C22' C30' 125.1(16) . . ?
C23' C22' C30' 118.3(15) . . ?
C24' C23' C22' 121.0(16) . . ?
C24' C23' H23' 119.5 . . ?
C22' C23' H23' 119.5 . . ?
C25' C24' C23' 120.9(16) . . ?
C25' C24' H24' 119.5 . . ?
C23' C24' H24' 119.5 . . ?
C24' C25' C26' 121.5(15) . . ?
C24' C25' H25' 119.3 . . ?
C26' C25' H25' 119.3 . . ?
C26' C27' C28' 113.8(16) . . ?
C26' C27' C29' 110.9(16) . . ?
C28' C27' C29' 109.8(17) . . ?
C26' C27' H27' 107.3 . . ?
C28' C27' H27' 107.3 . . ?
C29' C27' H27' 107.3 . . ?
C21' C26' C25' 115.6(14) . . ?
C21' C26' C27' 122.4(14) . . ?
C25' C26' C27' 122.0(14) . . ?
C27' C28' H28D 109.5 . . ?
C27' C28' H28E 109.5 . . ?
H28D C28' H28E 109.5 . . ?
C27' C28' H28F 109.5 . . ?
H28D C28' H28F 109.5 . . ?
H28E C28' H28F 109.5 . . ?
C27' C29' H29D 109.5 . . ?
C27' C29' H29E 109.5 . . ?
H29D C29' H29E 109.5 . . ?
C27' C29' H29F 109.5 . . ?
H29D C29' H29F 109.5 . . ?
H29E C29' H29F 109.5 . . ?
C22' C30' C31' 113.6(17) . . ?
C22' C30' C32' 110.0(17) . . ?
C31' C30' C32' 107.5(15) . . ?
C22' C30' H30' 108.5 . . ?
C31' C30' H30' 108.5 . . ?
C32' C30' H30' 108.5 . . ?
C30' C31' H31D 109.5 . . ?
C30' C31' H31E 109.5 . . ?
H31D C31' H31E 109.5 . . ?
C30' C31' H31F 109.5 . . ?
H31D C31' H31F 109.5 . . ?
H31E C31' H31F 109.5 . . ?
C30' C32' H32D 109.5 . . ?
C30' C32' H32E 109.5 . . ?
H32D C32' H32E 109.5 . . ?
C30' C32' H32F 109.5 . . ?
H32D C32' H32F 109.5 . . ?
H32E C32' H32F 109.5 . . ?
C45' P2' C51' 110.3(9) . . ?
C45' P2' C3' 112.5(10) . . ?
C51' P2' C3' 102.0(11) . . ?
C45' P2' Pd2' 109.0(7) . . ?
C51' P2' Pd2' 111.9(7) . . ?
C3' P2' Pd2' 111.1(7) . . ?
C46' C45' C50' 119.3(13) . . ?
C46' C45' P2' 118.2(10) . . ?
C50' C45' P2' 122.5(13) . . ?
C47' C46' C45' 121.0(14) . . ?
C47' C46' H46' 119.5 . . ?
C45' C46' H46' 119.5 . . ?
C46' C47' C48' 118.9(17) . . ?
C46' C47' H47' 120.6 . . ?
C48' C47' H47' 120.6 . . ?
C49' C48' C47' 121.1(15) . . ?
C49' C48' H48' 119.5 . . ?
C47' C48' H48' 119.5 . . ?
C48' C49' C50' 119.9(15) . . ?
C48' C49' H49' 120.0 . . ?
C50' C49' H49' 120.0 . . ?
C49' C50' C45' 119.9(16) . . ?
C49' C50' H50' 120.1 . . ?
C45' C50' H50' 120.1 . . ?
C56' C51' C52' 120.1(15) . . ?
C56' C51' P2' 120.4(12) . . ?
C52' C51' P2' 119.5(14) . . ?
C53' C52' C51' 120.5(17) . . ?
C53' C52' H52' 119.8 . . ?
C51' C52' H52' 119.8 . . ?
C52' C53' C54' 117.2(17) . . ?
C52' C53' H53' 121.4 . . ?
C54' C53' H53' 121.4 . . ?
C55' C54' C53' 122.4(18) . . ?
C55' C54' H54' 118.8 . . ?
C53' C54' H54' 118.8 . . ?
C54' C55' C56' 119.4(19) . . ?
C54' C55' H55' 120.3 . . ?
C56' C55' H55' 120.3 . . ?
C51' C56' C55' 120.4(17) . . ?
C51' C56' H56' 119.8 . . ?
C55' C56' H56' 119.8 . . ?
C6S C1S C2S 117.8(11) . . ?
C6S C1S H1S 121.1 . . ?
C2S C1S H1S 121.1 . . ?
C3S C2S C1S 122.6(12) . . ?
C3S C2S H2S 118.7 . . ?
C1S C2S H2S 118.7 . . ?
C4S C3S C2S 116.8(10) . . ?
C4S C3S H3S 121.6 . . ?
C2S C3S H3S 121.6 . . ?
C5S C4S C3S 123.5(10) . . ?
C5S C4S H4S 118.2 . . ?
C3S C4S H4S 118.2 . . ?
C4S C5S C6S 118.4(11) . . ?
C4S C5S H5S 120.8 . . ?
C6S C5S H5S 120.8 . . ?
C1S C6S C5S 120.9(10) . . ?
C1S C6S H6S 119.6 . . ?
C5S C6S H6S 119.6 . . ?
O1T Ag1 O1T 180.0 . 2_677 ?
O3T S1T O2T 115.9(7) . . ?
O3T S1T O1T 116.7(7) . . ?
O2T S1T O1T 115.7(7) . . ?
O3T S1T C1T 101.7(6) . . ?
O2T S1T C1T 101.7(6) . . ?
O1T S1T C1T 101.2(6) . . ?
S1T O1T Ag1 124.5(9) . . ?
F1T C1T F2T 112.0(10) . . ?
F1T C1T F3T 112.1(10) . . ?
F2T C1T F3T 114.4(10) . . ?
F1T C1T S1T 105.8(9) . . ?
F2T C1T S1T 106.0(9) . . ?
F3T C1T S1T 105.7(9) . . ?
O2Z S1Z O1Z 117.5(8) . . ?
O2Z S1Z O3Z 118.8(8) . . ?
O1Z S1Z O3Z 117.9(8) . . ?
O2Z S1Z C1Z 99.1(7) . . ?
O1Z S1Z C1Z 100.4(7) . . ?
O3Z S1Z C1Z 94.6(7) . . ?
F2Z C1Z F1Z 117.4(11) . . ?
F2Z C1Z F3Z 117.3(11) . . ?
F1Z C1Z F3Z 114.4(10) . . ?
F2Z C1Z S1Z 101.4(11) . . ?
F1Z C1Z S1Z 101.8(11) . . ?
F3Z C1Z S1Z 100.1(11) . . ?
O1Y S1Y O3Y 118.5(9) . . ?
O1Y S1Y O2Y 116.0(9) . . ?
O3Y S1Y O2Y 116.1(9) . . ?
O1Y S1Y C1Y 101.4(9) . . ?
O3Y S1Y C1Y 101.4(9) . . ?
O2Y S1Y C1Y 98.0(8) . . ?
F1Y C1Y F3Y 117.1(12) . . ?
F1Y C1Y F2Y 113.0(12) . . ?
F3Y C1Y F2Y 114.5(12) . . ?
F1Y C1Y S1Y 104.8(12) . . ?
F3Y C1Y S1Y 103.0(12) . . ?
F2Y C1Y S1Y 102.0(12) . . ?
O1V S1V O2V 117.3(10) . . ?
O1V S1V O3V 117.6(10) . . ?
O2V S1V O3V 117.5(10) . . ?
O1V S1V C1V 99.3(10) . . ?
O2V S1V C1V 99.3(10) . . ?
O3V S1V C1V 99.3(10) . . ?
F3V C1V F2V 115.9(13) . . ?
F3V C1V F1V 114.3(12) . . ?
F2V C1V F1V 114.7(12) . . ?
F3V C1V S1V 103.0(13) . . ?
F2V C1V S1V 103.5(13) . . ?
F1V C1V S1V 102.9(13) . . ?
O2W S1W O3W 117.6(10) . . ?
O2W S1W O1W 118.0(10) . . ?
O3W S1W O1W 117.6(10) . . ?
O2W S1W C1W 98.6(9) . . ?
O3W S1W C1W 98.9(9) . . ?
O1W S1W C1W 98.8(9) . . ?
F3W C1W F1W 116.1(12) . . ?
F3W C1W F2W 114.6(12) . . ?
F1W C1W F2W 114.8(12) . . ?
F3W C1W S1W 102.8(12) . . ?
F1W C1W S1W 102.4(12) . . ?
F2W C1W S1W 103.6(13) . . ?

loop_
_geom_bond_atom_site_label_1
_geom_bond_atom_site_label_2
_geom_bond_distance
_geom_bond_site_symmetry_2
_geom_bond_publ_flag
I1 Pd1 2.596(5) . ?
I1 Pd2 2.612(6) . ?
Pd1 N1 2.081(8) . ?
Pd1 O1 2.106(8) . ?
Pd1 P1 2.253(6) . ?
Pd1 Pd2 2.823(6) . ?
O1 S1 1.478(8) . ?
S1 O3 1.413(11) . ?
S1 O5 1.427(10) . ?
S1 C1 1.829(12) . ?
C1 F3 1.314(12) . ?
C1 F5 1.326(19) . ?
C1 F1 1.335(18) . ?
N1 C3 1.339(11) . ?
N1 C4 1.368(10) . ?
C3 N3 1.363(10) . ?
C3 P2 1.829(9) . ?
C4 C5 1.369(12) . ?
C4 H4 0.9500 . ?
C5 N3 1.373(11) . ?
C5 H5 0.9500 . ?
N3 C9 1.457(11) . ?
C9 C10 1.387(12) . ?
C9 C14 1.394(12) . ?
C10 C11 1.392(14) . ?
C10 C18 1.533(13) . ?
C12 C13 1.367(15) . ?
C12 C11 1.371(15) . ?
C12 H12 0.9500 . ?
C11 H11 0.9500 . ?
C13 C14 1.404(13) . ?
C13 H13 0.9500 . ?
C16 C15 1.552(13) . ?
C16 H16A 0.9800 . ?
C16 H16B 0.9800 . ?
C16 H16C 0.9800 . ?
C15 C14 1.513(13) . ?
C15 C17 1.534(13) . ?
C15 H15 1.0000 . ?
C17 H17A 0.9800 . ?
C17 H17B 0.9800 . ?
C17 H17C 0.9800 . ?
C18 C19 1.508(14) . ?
C18 C20 1.547(15) . ?
C18 H18 1.0000 . ?
C19 H19A 0.9800 . ?
C19 H19B 0.9800 . ?
C19 H19C 0.9800 . ?
C20 H20A 0.9800 . ?
C20 H20B 0.9800 . ?
C20 H20C 0.9800 . ?
P1 C33 1.803(9) . ?
P1 C6 1.811(9) . ?
P1 C39 1.814(9) . ?
C33 C38 1.392(12) . ?
C33 C34 1.410(12) . ?
C34 C35 1.386(11) . ?
C34 H34 0.9500 . ?
C35 C36 1.386(14) . ?
C35 H35 0.9500 . ?
C36 C37 1.382(14) . ?
C36 H36 0.9500 . ?
C37 C38 1.387(11) . ?
C37 H37 0.9500 . ?
C38 H38 0.9500 . ?
C39 C44 1.401(12) . ?
C39 C40 1.407(12) . ?
C40 C41 1.387(13) . ?
C40 H40 0.9500 . ?
C41 C42 1.383(14) . ?
C41 H41 0.9500 . ?
C42 C43 1.381(13) . ?
C42 H42 0.9500 . ?
C43 C44 1.392(12) . ?
C43 H43 0.9500 . ?
C44 H44 0.9500 . ?
Pd2 N2 2.099(8) . ?
Pd2 O2 2.151(8) . ?
Pd2 P2 2.267(6) . ?
O2 S2 1.428(8) . ?
S2 O6 1.447(9) . ?
S2 O4 1.449(9) . ?
S2 C2 1.806(14) . ?
C2 F6 1.331(13) . ?
C2 F4 1.335(14) . ?
C2 F2 1.338(18) . ?
N2 C6 1.343(10) . ?
N2 C7 1.376(10) . ?
C6 N4 1.369(10) . ?
C7 C8 1.355(11) . ?
C7 H7 0.9500 . ?
C8 N4 1.380(11) . ?
C8 H8 0.9500 . ?
N4 C21 1.461(10) . ?
C21 C22 1.393(11) . ?
C21 C26 1.393(11) . ?
C22 C23 1.398(11) . ?
C22 C30 1.520(12) . ?
C23 C24 1.387(13) . ?
C23 H23 0.9500 . ?
C24 C25 1.363(14) . ?
C24 H24 0.9500 . ?
C25 C26 1.416(12) . ?
C25 H25 0.9500 . ?
C27 C26 1.523(13) . ?
C27 C28 1.536(14) . ?
C27 C29 1.552(15) . ?
C27 H27 1.0000 . ?
C28 H28A 0.9800 . ?
C28 H28B 0.9800 . ?
C28 H28C 0.9800 . ?
C29 H29A 0.9800 . ?
C29 H29B 0.9800 . ?
C29 H29C 0.9800 . ?
C30 C31 1.522(13) . ?
C30 C32 1.532(12) . ?
C30 H30 1.0000 . ?
C31 H31A 0.9800 . ?
C31 H31B 0.9800 . ?
C31 H31C 0.9800 . ?
C32 H32A 0.9800 . ?
C32 H32B 0.9800 . ?
C32 H32C 0.9800 . ?
P2 C45 1.799(10) . ?
P2 C51 1.811(11) . ?
C45 C46 1.401(14) . ?
C45 C50 1.405(11) . ?
C46 C47 1.385(13) . ?
C46 H46 0.9500 . ?
C47 C48 1.391(15) . ?
C47 H47 0.9500 . ?
C48 C49 1.396(16) . ?
C48 H48 0.9500 . ?
C49 C50 1.383(14) . ?
C49 H49 0.9500 . ?
C50 H50 0.9500 . ?
C51 C56 1.379(16) . ?
C51 C52 1.405(13) . ?
C52 C53 1.381(15) . ?
C52 H52 0.9500 . ?
C53 C54 1.401(18) . ?
C53 H53 0.9500 . ?
C54 C55 1.379(16) . ?
C54 H54 0.9500 . ?
C55 C56 1.386(13) . ?
C55 H55 0.9500 . ?
C56 H56 0.9500 . ?
I1' Pd2' 2.588(10) . ?
I1' Pd1' 2.596(10) . ?
Pd1' N1' 2.074(12) . ?
Pd1' O1' 2.093(12) . ?
Pd1' P1' 2.268(11) . ?
Pd1' Pd2' 2.820(10) . ?
O1' S1' 1.489(13) . ?
S1' O3' 1.424(14) . ?
S1' O5' 1.433(15) . ?
S1' C1' 1.833(16) . ?
C1' F3' 1.310(16) . ?
C1' F1' 1.33(2) . ?
C1' F5' 1.34(2) . ?
N1' C3' 1.351(15) . ?
N1' C4' 1.377(14) . ?
C3' N3' 1.362(14) . ?
C3' P2' 1.831(12) . ?
C4' C5' 1.371(16) . ?
C4' H4' 0.9500 . ?
C5' N3' 1.372(15) . ?
C5' H5' 0.9500 . ?
N3' C9' 1.461(14) . ?
C9' C10' 1.392(15) . ?
C9' C14' 1.394(15) . ?
C10' C11' 1.409(18) . ?
C10' C18' 1.538(17) . ?
C12' C13' 1.360(18) . ?
C12' C11' 1.372(19) . ?
C12' H12' 0.9500 . ?
C11' H11' 0.9500 . ?
C13' C14' 1.399(16) . ?
C13' H13' 0.9500 . ?
C16' C15' 1.554(17) . ?
C16' H16D 0.9800 . ?
C16' H16E 0.9800 . ?
C16' H16F 0.9800 . ?
C15' C14' 1.513(16) . ?
C15' C17' 1.533(17) . ?
C15' H15' 1.0000 . ?
C17' H17D 0.9800 . ?
C17' H17E 0.9800 . ?
C17' H17F 0.9800 . ?
C18' C19' 1.520(18) . ?
C18' C20' 1.561(19) . ?
C18' H18' 1.0000 . ?
C19' H19D 0.9800 . ?
C19' H19E 0.9800 . ?
C19' H19F 0.9800 . ?
C20' H20D 0.9800 . ?
C20' H20E 0.9800 . ?
C20' H20F 0.9800 . ?
P1' C33' 1.805(13) . ?
P1' C39' 1.811(13) . ?
P1' C6' 1.813(13) . ?
C33' C38' 1.395(16) . ?
C33' C34' 1.408(16) . ?
C34' C35' 1.391(15) . ?
C34' H34' 0.9500 . ?
C35' C36' 1.391(18) . ?
C35' H35' 0.9500 . ?
C36' C37' 1.378(18) . ?
C36' H36' 0.9500 . ?
C37' C38' 1.387(15) . ?
C37' H37' 0.9500 . ?
C38' H38' 0.9500 . ?
C39' C40' 1.406(15) . ?
C39' C44' 1.410(16) . ?
C40' C41' 1.392(16) . ?
C40' H40' 0.9500 . ?
C41' C42' 1.381(17) . ?
C41' H41' 0.9500 . ?
C42' C43' 1.381(17) . ?
C42' H42' 0.9500 . ?
C43' C44' 1.391(16) . ?
C43' H43' 0.9500 . ?
C44' H44' 0.9500 . ?
Pd2' N2' 2.088(11) . ?
Pd2' O2' 2.122(12) . ?
Pd2' P2' 2.271(9) . ?
O2' S2' 1.425(12) . ?
S2' O6' 1.441(14) . ?
S2' O4' 1.450(14) . ?
S2' C2' 1.774(18) . ?
C2' F4' 1.315(18) . ?
C2' F2' 1.35(2) . ?
C2' F6' 1.347(19) . ?
N2' C6' 1.345(14) . ?
N2' C7' 1.378(14) . ?
C6' N4' 1.368(13) . ?
C7' C8' 1.355(15) . ?
C7' H7' 0.9500 . ?
C8' N4' 1.377(14) . ?
C8' H8' 0.9500 . ?
N4' C21' 1.463(13) . ?
C21' C22' 1.392(15) . ?
C21' C26' 1.401(15) . ?
C22' C23' 1.394(15) . ?
C22' C30' 1.517(15) . ?
C23' C24' 1.381(17) . ?
C23' H23' 0.9500 . ?
C24' C25' 1.360(17) . ?
C24' H24' 0.9500 . ?
C25' C26' 1.412(16) . ?
C25' H25' 0.9500 . ?
C27' C26' 1.525(16) . ?
C27' C28' 1.532(18) . ?
C27' C29' 1.551(19) . ?
C27' H27' 1.0000 . ?
C28' H28D 0.9800 . ?
C28' H28E 0.9800 . ?
C28' H28F 0.9800 . ?
C29' H29D 0.9800 . ?
C29' H29E 0.9800 . ?
C29' H29F 0.9800 . ?
C30' C31' 1.523(16) . ?
C30' C32' 1.534(16) . ?
C30' H30' 1.0000 . ?
C31' H31D 0.9800 . ?
C31' H31E 0.9800 . ?
C31' H31F 0.9800 . ?
C32' H32D 0.9800 . ?
C32' H32E 0.9800 . ?
C32' H32F 0.9800 . ?
P2' C45' 1.807(14) . ?
P2' C51' 1.817(15) . ?
C45' C46' 1.405(19) . ?
C45' C50' 1.405(15) . ?
C46' C47' 1.381(17) . ?
C46' H46' 0.9500 . ?
C47' C48' 1.401(19) . ?
C47' H47' 0.9500 . ?
C48' C49' 1.39(2) . ?
C48' H48' 0.9500 . ?
C49' C50' 1.388(19) . ?
C49' H49' 0.9500 . ?
C50' H50' 0.9500 . ?
C51' C56' 1.36(2) . ?
C51' C52' 1.410(17) . ?
C52' C53' 1.389(19) . ?
C52' H52' 0.9500 . ?
C53' C54' 1.40(2) . ?
C53' H53' 0.9500 . ?
C54' C55' 1.37(2) . ?
C54' H54' 0.9500 . ?
C55' C56' 1.385(17) . ?
C55' H55' 0.9500 . ?
C56' H56' 0.9500 . ?
C1S C6S 1.382(12) . ?
C1S C2S 1.387(11) . ?
C1S H1S 0.9500 . ?
C2S C3S 1.373(11) . ?
C2S H2S 0.9500 . ?
C3S C4S 1.373(12) . ?
C3S H3S 0.9500 . ?
C4S C5S 1.352(10) . ?
C4S H4S 0.9500 . ?
C5S C6S 1.386(11) . ?
C5S H5S 0.9500 . ?
C6S H6S 0.9500 . ?
Ag1 O1T 2.257(13) . ?
Ag1 O1T 2.257(13) 2_677 ?
S1T O3T 1.419(8) . ?
S1T O2T 1.423(9) . ?
S1T O1T 1.426(9) . ?
S1T C1T 1.914(18) . ?
C1T F1T 1.297(9) . ?
C1T F2T 1.297(9) . ?
C1T F3T 1.299(9) . ?
S1Z O2Z 1.412(9) . ?
S1Z O1Z 1.418(9) . ?
S1Z O3Z 1.426(9) . ?
S1Z C1Z 1.97(2) . ?
C1Z F2Z 1.280(9) . ?
C1Z F1Z 1.287(9) . ?
C1Z F3Z 1.291(9) . ?
S1Y O1Y 1.408(9) . ?
S1Y O3Y 1.414(9) . ?
S1Y O2Y 1.420(9) . ?
S1Y C1Y 1.94(2) . ?
C1Y F1Y 1.284(10) . ?
C1Y F3Y 1.291(10) . ?
C1Y F2Y 1.297(10) . ?
C1N O1N 1.25(2) . ?
C1P O1P 1.28(2) . ?
C1Q O1Q 1.25(2) . ?
C1M O1M 1.234(18) . ?
S1V O1V 1.416(9) . ?
S1V O2V 1.417(9) . ?
S1V O3V 1.417(9) . ?
S1V C1V 1.95(2) . ?
C1V F3V 1.289(10) . ?
C1V F2V 1.290(10) . ?
C1V F1V 1.291(10) . ?
C1L O1L 1.26(2) . ?
S1W O2W 1.414(9) . ?
S1W O3W 1.415(9) . ?
S1W O1W 1.417(9) . ?
S1W C1W 1.96(2) . ?
C1W F3W 1.290(10) . ?
C1W F1W 1.291(10) . ?
C1W F2W 1.291(10) . ?
